data_1567455
loop_
_publ_author_name
'Sellin, Malte'
'Friedmann, Christian'
'Mayl\"ander, Maximilian'
'Richert, Sabine'
'Krossing, Ingo'

_publ_section_title
;
 Towards clustered carbonyl cations [M3(CO)14]2+ (M = Ru, Os): the need
 for innocent deelectronation
;
_journal_issue 32
_journal_name_full 'Chemical Science'
_journal_page_first 9147
_journal_page_last 9158
_journal_paper_doi 10.1039/D2SC02358J
_journal_volume 13
_journal_year 2022
_chemical_formula_moiety 'C24 Al2 F55 O6, C24 Ag O24 Os6, 1.5(C6 H2 F4)'
_chemical_formula_sum 'C57 H3 Ag Al2 F61 O30 Os6'
_chemical_formula_weight 3629.62
_space_group_crystal_system monoclinic
_space_group_IT_number 14
_space_group_name_Hall '-P 2ybc'
_space_group_name_H-M_alt 'P 1 21/c 1'
_atom_sites_solution_hydrogens geom
_atom_sites_solution_primary direct
_audit_creation_method
;
FinalCif V98 by Daniel Kratzert, Freiburg 2022,
https://dkratzert.de/finalcif.html
;
_audit_update_record
;
2022-02-14 deposited with the CCDC.	2022-07-07 downloaded from the CCDC.
;
_cell_angle_alpha 90
_cell_angle_beta 107.09(2)
_cell_angle_gamma 90
_cell_formula_units_Z 4
_cell_length_a 20.504(4)
_cell_length_b 17.810(3)
_cell_length_c 25.217(8)
_cell_measurement_reflns_used 9519
_cell_measurement_temperature 100(2)
_cell_measurement_theta_max 27.096
_cell_measurement_theta_min 2.2285
_cell_volume 8802(4)
_computing_cell_refinement 'SAINT V8.40B'
_computing_data_collection 'Bruker BIS V6.2.15 Patch 4/2021-03-15 && APEX4 2021.10-0'
_computing_data_reduction 'SAINT V8.40B'
_computing_structure_refinement 'SHELXL-2018/3 (Sheldrick, 2018)'
_computing_structure_solution 'SHELXT 2018/2 (Sheldrick, 2018)'
_diffrn_ambient_environment N~2~
_diffrn_ambient_temperature 100(2)
_diffrn_detector CPAD
_diffrn_detector_area_resol_mean 7.41
_diffrn_detector_type 'Bruker PHOTON III'
_diffrn_measured_fraction_theta_full 1.000
_diffrn_measured_fraction_theta_max 0.998
_diffrn_measurement_device 'three-circle diffractometer'
_diffrn_measurement_device_type 'Bruker D8 VENTURE dual wavelength Mo/Cu'
_diffrn_measurement_method '\w and \f scans'
_diffrn_measurement_specimen_support 'MiTeGen micromount'
_diffrn_radiation_monochromator 'mirror optics'
_diffrn_radiation_probe x-ray
_diffrn_radiation_type MoK\a
_diffrn_radiation_wavelength 0.71073
_diffrn_reflns_av_R_equivalents 0.0589
_diffrn_reflns_av_unetI/netI 0.0323
_diffrn_reflns_Laue_measured_fraction_full 1.000
_diffrn_reflns_Laue_measured_fraction_max 0.998
_diffrn_reflns_limit_h_max 26
_diffrn_reflns_limit_h_min -26
_diffrn_reflns_limit_k_max 22
_diffrn_reflns_limit_k_min -22
_diffrn_reflns_limit_l_max 31
_diffrn_reflns_limit_l_min -32
_diffrn_reflns_number 158056
_diffrn_reflns_point_group_measured_fraction_full 1.000
_diffrn_reflns_point_group_measured_fraction_max 0.998
_diffrn_reflns_theta_full 25.242
_diffrn_reflns_theta_max 27.144
_diffrn_reflns_theta_min 1.422
_diffrn_source 'microfocus sealed X-ray tube'
_diffrn_source_current 1.4
_diffrn_source_type 'Incoatec I\ms'
_diffrn_source_voltage 50.0
_exptl_absorpt_coefficient_mu 9.070
_exptl_absorpt_correction_T_max 0.7455
_exptl_absorpt_correction_T_min 0.5549
_exptl_absorpt_correction_type multi-scan
_exptl_absorpt_process_details
;
SADABS-2016/2 - Bruker AXS area detector scaling and absorption correction:
Krause, L., Herbst-Irmer, R., Sheldrick G.M. & Stalke D., J. Appl. Cryst. 48
(2015) 3-10
;
_exptl_crystal_colour colourless
_exptl_crystal_density_diffrn 2.739
_exptl_crystal_description block
_exptl_crystal_F_000 6652
_exptl_crystal_recrystallization_method 'diffusion of n-pentane in 1,2,3,4-tetrafluorobenzene'
_exptl_crystal_size_max 0.14
_exptl_crystal_size_mid 0.12
_exptl_crystal_size_min 0.05
_refine_diff_density_max 1.518
_refine_diff_density_min -1.927
_refine_diff_density_rms 0.195
_refine_ls_extinction_method none
_refine_ls_goodness_of_fit_ref 1.124
_refine_ls_hydrogen_treatment constr
_refine_ls_matrix_type full
_refine_ls_number_parameters 2368
_refine_ls_number_reflns 19471
_refine_ls_number_restraints 27525
_refine_ls_restrained_S_all 1.001
_refine_ls_R_factor_all 0.0587
_refine_ls_R_factor_gt 0.0420
_refine_ls_shift/su_max 0.002
_refine_ls_shift/su_mean 0.000
_refine_ls_structure_factor_coef Fsqd
_refine_ls_weighting_details 'w=1/[\s^2^(Fo^2^)+(0.0240P)^2^+125.0107P] where P=(Fo^2^+2Fc^2^)/3'
_refine_ls_weighting_scheme calc
_refine_ls_wR_factor_gt 0.0881
_refine_ls_wR_factor_ref 0.0965
_reflns_Friedel_coverage 0.000
_reflns_number_gt 15614
_reflns_number_total 19471
_reflns_threshold_expression 'I > 2\s(I)'
_cod_data_source_file d2sc02358j2.cif
_cod_data_source_block p21c_b
_cod_depositor_comments 'Adding full bibliography for 1567449--1567458.cif.'
_cod_original_sg_symbol_H-M 'P 21/c'
_cod_database_code 1567455
_shelx_shelxl_version_number 2018/3
_shelx_space_group_comment
;
The symmetry employed for this shelxl refinement is uniquely defined
by the following loop, which should always be used as a source of
symmetry information in preference to the above space-group names.
They are only intended as comments.
;
_olex2_diffrn_ambient_temperature_device 'Oxford Cryostream 800'

loop_
_space_group_symop_operation_xyz
'x, y, z'
'-x, y+1/2, -z+1/2'
'-x, -y, -z'
'x, -y-1/2, z-1/2'

loop_
_atom_site_label
_atom_site_type_symbol
_atom_site_fract_x
_atom_site_fract_y
_atom_site_fract_z
_atom_site_U_iso_or_equiv
_atom_site_adp_type
_atom_site_occupancy
_atom_site_site_symmetry_order
_atom_site_calc_flag
_atom_site_refinement_flags_posn
_atom_site_refinement_flags_adp
_atom_site_refinement_flags_occupancy
_atom_site_disorder_assembly
_atom_site_disorder_group
Os2 Os 0.32015(2) 0.09290(2) 0.98916(2) 0.02347(8) Uani 1 1 d . . . . .
Os3 Os 0.23455(2) 0.14964(2) 0.88407(2) 0.02429(8) Uani 1 1 d . . . . .
Os4 Os 0.29137(2) 0.14802(2) 0.68418(2) 0.02260(7) Uani 1 1 d . . . . .
Os5 Os 0.20172(2) 0.09982(2) 0.57772(2) 0.02592(8) Uani 1 1 d . . . . .
Os6 Os 0.17039(2) 0.04970(2) 0.67697(2) 0.02318(8) Uani 1 1 d . . . . .
Os1 Os 0.34748(2) 0.03947(2) 0.88933(2) 0.02229(7) Uani 1 1 d . . . . .
Ag1 Ag 0.26194(3) 0.09566(3) 0.78358(3) 0.02268(12) Uani 1 1 d . . . . .
Al1 Al 0.6649(5) 0.1077(6) 0.7395(3) 0.0178(16) Uani 0.516(2) 1 d D U P A 1
Al2 Al 0.6678(5) 0.1164(7) 0.7599(3) 0.024(2) Uani 0.484(2) 1 d D U P A 2
Al08 Al 0.84167(12) 0.09244(14) 0.76674(10) 0.0239(5) Uani 1 1 d D . . . .
O1 O 0.2371(4) -0.0834(4) 0.8607(3) 0.0452(18) Uani 1 1 d . . . . .
F1 F 0.7528(6) 0.102(3) 0.7467(17) 0.024(6) Uani 0.516(2) 1 d D U P A 1
F1B F 0.7536(7) 0.108(3) 0.7591(18) 0.030(8) Uani 0.484(2) 1 d D U P A 2
C2 C 0.4093(5) -0.0258(5) 0.9415(4) 0.032(2) Uani 1 1 d . . . . .
C11 C 0.1756(5) 0.1864(6) 0.8151(4) 0.037(2) Uani 1 1 d . . . . .
C12 C 0.3010(5) 0.2292(5) 0.8827(4) 0.034(2) Uani 1 1 d . . . . .
C13 C 0.2354(5) -0.0344(5) 0.6915(4) 0.032(2) Uani 1 1 d . . . . .
C14 C 0.1403(4) 0.0207(5) 0.7389(4) 0.0289(19) Uani 1 1 d . . . . .
C15 C 0.1009(5) -0.0068(6) 0.6251(4) 0.037(2) Uani 1 1 d . . . . .
C16 C 0.1099(5) 0.1359(5) 0.6652(4) 0.031(2) Uani 1 1 d . . . . .
C17 C 0.2468(5) 0.0023(5) 0.5809(4) 0.035(2) Uani 1 1 d . . . . .
C18 C 0.1221(5) 0.0627(5) 0.5207(4) 0.032(2) Uani 1 1 d . . . . .
C19 C 0.2505(5) 0.1387(6) 0.5279(4) 0.038(2) Uani 1 1 d . . . . .
C20 C 0.1551(5) 0.1961(5) 0.5763(4) 0.0289(19) Uani 1 1 d . . . . .
C21 C 0.3451(4) 0.0603(5) 0.6771(4) 0.0292(19) Uani 1 1 d . . . . .
C22 C 0.3579(4) 0.1756(5) 0.7534(4) 0.0298(19) Uani 1 1 d . . . . .
C23 C 0.3345(5) 0.2060(6) 0.6399(4) 0.036(2) Uani 1 1 d . . . . .
C24 C 0.2323(5) 0.2324(5) 0.6908(4) 0.0285(19) Uani 1 1 d . . . . .
C3 C 0.3766(5) 0.0088(5) 0.8271(4) 0.031(2) Uani 1 1 d . . . . .
O4 O 0.4561(4) 0.1656(4) 0.9122(3) 0.0423(17) Uani 1 1 d . . . . .
O5 O 0.2350(4) -0.0523(4) 0.9813(3) 0.0438(18) Uani 1 1 d . . . . .
O2 O 0.4445(4) -0.0670(4) 0.9703(3) 0.0406(16) Uani 1 1 d . . . . .
O3 O 0.4012(4) -0.0133(4) 0.7943(3) 0.0468(19) Uani 1 1 d . . . . .
C4 C 0.4158(5) 0.1212(6) 0.9038(4) 0.034(2) Uani 1 1 d . . . . .
C5 C 0.2656(5) 0.0007(5) 0.9837(4) 0.033(2) Uani 1 1 d . . . . .
C6 C 0.2742(5) 0.1368(5) 1.0366(4) 0.035(2) Uani 1 1 d . . . . .
C7 C 0.3955(5) 0.0477(5) 1.0434(4) 0.033(2) Uani 1 1 d . . . . .
C8 C 0.3749(5) 0.1849(5) 0.9930(4) 0.030(2) Uani 1 1 d . . . . .
C9 C 0.1723(5) 0.0656(6) 0.8858(4) 0.038(2) Uani 1 1 d . . . . .
C10 C 0.1896(5) 0.2075(6) 0.9265(4) 0.042(2) Uani 1 1 d . . . . .
O6 O 0.2457(4) 0.1634(4) 1.0657(3) 0.0443(17) Uani 1 1 d . . . . .
O7 O 0.4410(4) 0.0242(4) 1.0771(3) 0.0419(17) Uani 1 1 d . . . . .
O8 O 0.4069(4) 0.2373(4) 0.9988(3) 0.0409(17) Uani 1 1 d . . . . .
O9 O 0.1352(4) 0.0207(5) 0.8886(3) 0.050(2) Uani 1 1 d . . . . .
O10 O 0.1603(4) 0.2419(5) 0.9504(3) 0.052(2) Uani 1 1 d . . . . .
O11 O 0.1359(4) 0.2131(4) 0.7782(3) 0.0473(19) Uani 1 1 d . . . . .
O12 O 0.3353(4) 0.2768(4) 0.8801(3) 0.0420(17) Uani 1 1 d . . . . .
O13 O 0.2707(4) -0.0841(4) 0.7013(3) 0.0413(17) Uani 1 1 d . . . . .
O14 O 0.1145(3) 0.0002(4) 0.7717(3) 0.0371(15) Uani 1 1 d . . . . .
O15 O 0.0591(4) -0.0422(4) 0.5955(3) 0.0440(18) Uani 1 1 d . . . . .
O16 O 0.0713(4) 0.1840(4) 0.6582(3) 0.0412(17) Uani 1 1 d . . . . .
O17 O 0.2735(4) -0.0540(4) 0.5795(3) 0.052(2) Uani 1 1 d . . . . .
O18 O 0.0764(4) 0.0434(5) 0.4877(3) 0.052(2) Uani 1 1 d . . . . .
O19 O 0.2792(4) 0.1612(4) 0.5006(3) 0.0498(19) Uani 1 1 d . . . . .
O20 O 0.1266(3) 0.2512(4) 0.5725(3) 0.0343(15) Uani 1 1 d . . . . .
O21 O 0.3777(3) 0.0105(4) 0.6725(3) 0.0412(17) Uani 1 1 d . . . . .
O22 O 0.4009(3) 0.1954(4) 0.7899(3) 0.0391(16) Uani 1 1 d . . . . .
O23 O 0.3619(4) 0.2400(4) 0.6150(3) 0.0458(18) Uani 1 1 d . . . . .
O24 O 0.2005(4) 0.2818(4) 0.6957(3) 0.0414(17) Uani 1 1 d . . . . .
C1 C 0.2750(5) -0.0376(5) 0.8716(4) 0.031(2) Uani 1 1 d . . . . .
O1_7 O 0.6416(7) 0.1757(8) 0.6907(6) 0.039(3) Uani 0.516(2) 1 d D U P A 1
C1_7 C 0.5971(6) 0.2052(6) 0.6435(5) 0.030(3) Uani 0.516(2) 1 d D U P A 1
C2_7 C 0.5347(6) 0.1515(7) 0.6246(6) 0.037(3) Uani 0.516(2) 1 d D U P A 1
F1_7 F 0.5518(7) 0.0899(6) 0.6025(5) 0.061(4) Uani 0.516(2) 1 d D U P A 1
F2_7 F 0.4828(7) 0.1823(9) 0.5859(5) 0.058(4) Uani 0.516(2) 1 d D U P A 1
F3_7 F 0.5123(6) 0.1341(7) 0.6679(5) 0.052(3) Uani 0.516(2) 1 d D U P A 1
C3_7 C 0.5737(7) 0.2834(7) 0.6563(5) 0.046(3) Uani 0.516(2) 1 d D U P A 1
F4_7 F 0.6281(7) 0.3249(7) 0.6841(7) 0.071(4) Uani 0.516(2) 1 d D U P A 1
F5_7 F 0.5311(7) 0.2795(8) 0.6869(5) 0.064(4) Uani 0.516(2) 1 d D U P A 1
F6_7 F 0.5414(8) 0.3213(7) 0.6098(5) 0.068(4) Uani 0.516(2) 1 d D U P A 1
C4_7 C 0.6320(7) 0.2121(8) 0.5963(6) 0.049(4) Uani 0.516(2) 1 d D U P A 1
F7_7 F 0.6747(7) 0.2702(9) 0.6072(6) 0.078(4) Uani 0.516(2) 1 d D U P A 1
F8_7 F 0.5839(8) 0.2247(13) 0.5484(6) 0.064(5) Uani 0.516(2) 1 d D U P A 1
F9_7 F 0.6649(10) 0.1479(10) 0.5940(8) 0.091(5) Uani 0.516(2) 1 d D U P A 1
O1_8 O 0.6185(7) 0.1516(8) 0.6974(6) 0.033(3) Uani 0.484(2) 1 d D U P A 2
C1_8 C 0.6018(6) 0.2089(7) 0.6594(6) 0.034(3) Uani 0.484(2) 1 d D U P A 2
C2_8 C 0.6333(9) 0.1910(10) 0.6122(7) 0.076(5) Uani 0.484(2) 1 d D U P A 2
F1_8 F 0.7004(8) 0.2091(13) 0.6307(9) 0.113(6) Uani 0.484(2) 1 d D U P A 2
F2_8 F 0.6023(14) 0.2312(15) 0.5661(8) 0.107(8) Uani 0.484(2) 1 d D U P A 2
F3_8 F 0.6225(11) 0.1189(9) 0.5974(8) 0.091(6) Uani 0.484(2) 1 d D U P A 2
C3_8 C 0.5228(7) 0.2117(8) 0.6368(6) 0.053(4) Uani 0.484(2) 1 d D U P A 2
F4_8 F 0.4957(6) 0.2060(8) 0.6789(5) 0.058(3) Uani 0.484(2) 1 d D U P A 2
F5_8 F 0.5028(10) 0.1554(8) 0.5995(6) 0.084(6) Uani 0.484(2) 1 d D U P A 2
F6_8 F 0.5041(8) 0.2794(8) 0.6136(7) 0.079(5) Uani 0.484(2) 1 d D U P A 2
C4_8 C 0.6290(7) 0.2853(8) 0.6864(6) 0.050(4) Uani 0.484(2) 1 d D U P A 2
F7_8 F 0.5856(8) 0.3106(8) 0.7136(6) 0.063(4) Uani 0.484(2) 1 d D U P A 2
F8_8 F 0.6380(8) 0.3326(7) 0.6472(6) 0.058(4) Uani 0.484(2) 1 d D U P A 2
F9_8 F 0.6915(6) 0.2757(7) 0.7221(6) 0.058(4) Uani 0.484(2) 1 d D U P A 2
O1_9 O 0.8775(5) 0.1773(5) 0.7836(4) 0.030(2) Uani 0.657(5) 1 d D U P A 1
C1_9 C 0.9046(5) 0.2383(6) 0.7648(4) 0.0308(17) Uani 0.657(5) 1 d D U P A 1
C2_9 C 0.8491(5) 0.2821(6) 0.7204(5) 0.039(2) Uani 0.657(5) 1 d D U P A 1
F1_9 F 0.8086(7) 0.3204(8) 0.7441(5) 0.056(4) Uani 0.657(5) 1 d D U P A 1
F2_9 F 0.8779(5) 0.3284(5) 0.6924(4) 0.050(2) Uani 0.657(5) 1 d D U P A 1
F3_9 F 0.8092(5) 0.2342(5) 0.6848(4) 0.052(2) Uani 0.657(5) 1 d D U P A 1
C3_9 C 0.9616(5) 0.2135(6) 0.7392(5) 0.038(2) Uani 0.657(5) 1 d D U P A 1
F4_9 F 1.0004(5) 0.1599(5) 0.7694(5) 0.053(2) Uani 0.657(5) 1 d D U P A 1
F5_9 F 0.9341(5) 0.1882(5) 0.6870(4) 0.050(2) Uani 0.657(5) 1 d D U P A 1
F6_9 F 1.0030(5) 0.2720(5) 0.7384(5) 0.053(3) Uani 0.657(5) 1 d D U P A 1
C4_9 C 0.9346(6) 0.2902(6) 0.8156(5) 0.046(2) Uani 0.657(5) 1 d D U P A 1
F7_9 F 0.9945(5) 0.2621(6) 0.8476(5) 0.069(3) Uani 0.657(5) 1 d D U P A 1
F8_9 F 0.9457(5) 0.3593(4) 0.8001(4) 0.055(2) Uani 0.657(5) 1 d D U P A 1
F9_9 F 0.8928(5) 0.2938(5) 0.8470(4) 0.057(2) Uani 0.657(5) 1 d D U P A 1
O1_12 O 0.6332(6) 0.0214(6) 0.7182(6) 0.037(3) Uani 0.516(2) 1 d D U P A 1
C1_12 C 0.6039(6) -0.0444(7) 0.7273(5) 0.033(3) Uani 0.516(2) 1 d D U P A 1
C2_12 C 0.5620(6) -0.0765(7) 0.6705(5) 0.037(3) Uani 0.516(2) 1 d D U P A 1
F1_12 F 0.5027(5) -0.0388(7) 0.6516(5) 0.054(3) Uani 0.516(2) 1 d D U P A 1
F2_12 F 0.5485(7) -0.1489(6) 0.6735(6) 0.052(3) Uani 0.516(2) 1 d D U P A 1
F3_12 F 0.5963(6) -0.0692(6) 0.6334(5) 0.047(3) Uani 0.516(2) 1 d D U P A 1
C3_12 C 0.6610(7) -0.1008(7) 0.7565(6) 0.044(3) Uani 0.516(2) 1 d D U P A 1
F4_12 F 0.7119(6) -0.0639(6) 0.7933(5) 0.055(3) Uani 0.516(2) 1 d D U P A 1
F5_12 F 0.6862(8) -0.1351(9) 0.7191(7) 0.050(4) Uani 0.516(2) 1 d D U P A 1
F6_12 F 0.6367(7) -0.1546(7) 0.7818(6) 0.060(3) Uani 0.516(2) 1 d D U P A 1
C4_12 C 0.5556(6) -0.0304(7) 0.7639(5) 0.033(3) Uani 0.516(2) 1 d D U P A 1
F7_12 F 0.5932(7) -0.0252(7) 0.8175(4) 0.054(3) Uani 0.516(2) 1 d D U P A 1
F8_12 F 0.5103(6) -0.0859(6) 0.7574(7) 0.059(4) Uani 0.516(2) 1 d D U P A 1
F9_12 F 0.5200(12) 0.0330(9) 0.7493(8) 0.035(4) Uani 0.516(2) 1 d D U P A 1
O1_13 O 0.6451(6) 0.0263(6) 0.7674(5) 0.035(3) Uani 0.484(2) 1 d D U P A 2
C1_13 C 0.6069(6) -0.0350(7) 0.7455(5) 0.026(3) Uani 0.484(2) 1 d D U P A 2
C2_13 C 0.5327(6) -0.0114(7) 0.7133(5) 0.035(3) Uani 0.484(2) 1 d D U P A 2
F1_13 F 0.5135(14) 0.0422(12) 0.7432(10) 0.047(6) Uani 0.484(2) 1 d D U P A 2
F2_13 F 0.4908(5) -0.0696(6) 0.7106(7) 0.060(4) Uani 0.484(2) 1 d D U P A 2
F3_13 F 0.5304(6) 0.0135(7) 0.6626(4) 0.047(3) Uani 0.484(2) 1 d D U P A 2
C3_13 C 0.6393(8) -0.0729(9) 0.7040(6) 0.060(4) Uani 0.484(2) 1 d D U P A 2
F4_13 F 0.6957(10) -0.1113(13) 0.7319(8) 0.089(8) Uani 0.484(2) 1 d D U P A 2
F5_13 F 0.6580(8) -0.0220(10) 0.6725(6) 0.095(6) Uani 0.484(2) 1 d D U P A 2
F6_13 F 0.5947(9) -0.1193(9) 0.6706(6) 0.089(5) Uani 0.484(2) 1 d D U P A 2
C4_13 C 0.6077(7) -0.0900(7) 0.7931(5) 0.039(3) Uani 0.484(2) 1 d D U P A 2
F7_13 F 0.6696(5) -0.0943(6) 0.8293(4) 0.039(3) Uani 0.484(2) 1 d D U P A 2
F8_13 F 0.5895(6) -0.1596(5) 0.7740(5) 0.036(3) Uani 0.484(2) 1 d D U P A 2
F9_13 F 0.5623(7) -0.0643(8) 0.8189(6) 0.058(3) Uani 0.484(2) 1 d D U P A 2
O1_14 O 0.8711(9) 0.1812(7) 0.7516(8) 0.031(3) Uani 0.343(5) 1 d D U P A 2
C1_14 C 0.9081(7) 0.2457(8) 0.7690(6) 0.033(2) Uani 0.343(5) 1 d D U P A 2
C2_14 C 0.8634(8) 0.3033(8) 0.7890(7) 0.036(3) Uani 0.343(5) 1 d D U P A 2
F1_14 F 0.8218(11) 0.3399(12) 0.7455(8) 0.040(4) Uani 0.343(5) 1 d D U P A 2
F2_14 F 0.9019(8) 0.3546(8) 0.8230(7) 0.050(4) Uani 0.343(5) 1 d D U P A 2
F3_14 F 0.8266(9) 0.2677(9) 0.8171(7) 0.049(4) Uani 0.343(5) 1 d D U P A 2
C3_14 C 0.9729(8) 0.2282(9) 0.8180(6) 0.041(3) Uani 0.343(5) 1 d D U P A 2
F4_14 F 1.0016(8) 0.1645(8) 0.8084(8) 0.042(3) Uani 0.343(5) 1 d D U P A 2
F5_14 F 0.9557(9) 0.2218(10) 0.8655(6) 0.056(4) Uani 0.343(5) 1 d D U P A 2
F6_14 F 1.0202(8) 0.2829(9) 0.8248(9) 0.056(4) Uani 0.343(5) 1 d D U P A 2
C4_14 C 0.9296(8) 0.2823(8) 0.7206(6) 0.039(3) Uani 0.343(5) 1 d D U P A 2
F7_14 F 0.9819(9) 0.2448(10) 0.7118(8) 0.048(4) Uani 0.343(5) 1 d D U P A 2
F8_14 F 0.9479(8) 0.3544(7) 0.7318(7) 0.047(4) Uani 0.343(5) 1 d D U P A 2
F9_14 F 0.8768(8) 0.2815(11) 0.6742(6) 0.051(4) Uani 0.343(5) 1 d D U P A 2
O1_15 O 0.8579(5) 0.0363(6) 0.8259(3) 0.034(2) Uani 0.687(8) 1 d D U P A 1
C1_15 C 0.9024(5) 0.0142(6) 0.8748(4) 0.0414(19) Uani 0.687(8) 1 d D U P A 1
C2_15 C 0.9620(6) -0.0343(7) 0.8659(5) 0.050(2) Uani 0.687(8) 1 d D U P A 1
F1_15 F 0.9389(6) -0.1029(6) 0.8478(5) 0.066(3) Uani 0.687(8) 1 d D U P A 1
F2_15 F 1.0121(7) -0.0390(8) 0.9140(5) 0.077(4) Uani 0.687(8) 1 d D U P A 1
F3_15 F 0.9895(7) 0.0015(11) 0.8316(6) 0.082(5) Uani 0.687(8) 1 d D U P A 1
C3_15 C 0.9349(7) 0.0834(7) 0.9094(5) 0.070(3) Uani 0.687(8) 1 d D U P A 1
F4_15 F 0.8856(8) 0.1347(7) 0.9066(5) 0.096(4) Uani 0.687(8) 1 d D U P A 1
F5_15 F 0.9849(6) 0.1100(6) 0.8907(5) 0.090(3) Uani 0.687(8) 1 d D U P A 1
F6_15 F 0.9619(8) 0.0648(7) 0.9637(4) 0.105(4) Uani 0.687(8) 1 d D U P A 1
C4_15 C 0.8641(6) -0.0360(7) 0.9065(5) 0.051(2) Uani 0.687(8) 1 d D U P A 1
F7_15 F 0.8275(8) 0.0096(9) 0.9285(5) 0.093(4) Uani 0.687(8) 1 d D U P A 1
F8_15 F 0.9074(5) -0.0731(6) 0.9484(4) 0.061(3) Uani 0.687(8) 1 d D U P A 1
F9_15 F 0.8263(6) -0.0875(6) 0.8722(4) 0.067(3) Uani 0.687(8) 1 d D U P A 1
O1_16 O 0.8779(10) 0.0725(10) 0.8340(6) 0.031(4) Uani 0.313(8) 1 d D U P A 2
C1_16 C 0.9013(9) 0.0178(9) 0.8715(7) 0.051(3) Uani 0.313(8) 1 d D U P A 2
C2_16 C 0.9489(10) -0.0365(12) 0.8522(9) 0.058(4) Uani 0.313(8) 1 d D U P A 2
F1_16 F 0.9061(12) -0.0913(13) 0.8254(12) 0.076(6) Uani 0.313(8) 1 d D U P A 2
F2_16 F 1.0013(12) -0.0594(18) 0.8947(11) 0.067(6) Uani 0.313(8) 1 d D U P A 2
F3_16 F 0.9747(15) -0.005(2) 0.8148(11) 0.061(6) Uani 0.313(8) 1 d D U P A 2
C3_16 C 0.9340(11) 0.0568(12) 0.9279(7) 0.078(4) Uani 0.313(8) 1 d D U P A 2
F4_16 F 0.8935(16) 0.1171(15) 0.9294(11) 0.101(6) Uani 0.313(8) 1 d D U P A 2
F5_16 F 0.9975(10) 0.0787(14) 0.9302(12) 0.098(6) Uani 0.313(8) 1 d D U P A 2
F6_16 F 0.9236(16) 0.0103(16) 0.9668(9) 0.110(6) Uani 0.313(8) 1 d D U P A 2
C4_16 C 0.8396(9) -0.0315(11) 0.8754(8) 0.064(4) Uani 0.313(8) 1 d D U P A 2
F7_16 F 0.8052(12) 0.0071(16) 0.9041(10) 0.079(6) Uani 0.313(8) 1 d D U P A 2
F8_16 F 0.8649(12) -0.0963(11) 0.9002(11) 0.081(6) Uani 0.313(8) 1 d D U P A 2
F9_16 F 0.8009(8) -0.0459(10) 0.8234(7) 0.048(5) Uani 0.313(8) 1 d D U P A 2
O1_17 O 0.8319(11) 0.0308(11) 0.7137(8) 0.039(4) Uani 0.289(7) 1 d D U P A 2
C1_17 C 0.8546(8) 0.0075(9) 0.6709(8) 0.048(3) Uani 0.289(7) 1 d D U P A 2
C2_17 C 0.7911(10) 0.0197(14) 0.6196(8) 0.067(4) Uani 0.289(7) 1 d D U P A 2
F1_17 F 0.7370(12) 0.0109(15) 0.6391(12) 0.066(5) Uani 0.289(7) 1 d D U P A 2
F2_17 F 0.7892(17) -0.0292(19) 0.5795(12) 0.071(6) Uani 0.289(7) 1 d D U P A 2
F3_17 F 0.7956(19) 0.0895(14) 0.6024(12) 0.069(6) Uani 0.289(7) 1 d D U P A 2
C3_17 C 0.9169(9) 0.0527(10) 0.6659(8) 0.051(3) Uani 0.289(7) 1 d D U P A 2
F4_17 F 0.9615(9) 0.0629(12) 0.7161(7) 0.054(5) Uani 0.289(7) 1 d D U P A 2
F5_17 F 0.8962(12) 0.1194(11) 0.6422(9) 0.066(5) Uani 0.289(7) 1 d D U P A 2
F6_17 F 0.9487(11) 0.0141(14) 0.6351(10) 0.065(5) Uani 0.289(7) 1 d D U P A 2
C4_17 C 0.8728(11) -0.0768(10) 0.6791(9) 0.066(4) Uani 0.289(7) 1 d D U P A 2
F7_17 F 0.9348(11) -0.0822(14) 0.7170(11) 0.078(6) Uani 0.289(7) 1 d D U P A 2
F8_17 F 0.8717(15) -0.1070(14) 0.6302(10) 0.092(6) Uani 0.289(7) 1 d D U P A 2
F9_17 F 0.8260(14) -0.1105(12) 0.6986(12) 0.083(5) Uani 0.289(7) 1 d D U P A 2
O1_18 O 0.8624(5) 0.0504(5) 0.7128(4) 0.039(2) Uani 0.711(7) 1 d D U P A 1
C1_18 C 0.8547(5) -0.0033(6) 0.6728(4) 0.0418(18) Uani 0.711(7) 1 d D U P A 1
C2_18 C 0.8452(7) -0.0815(6) 0.6960(5) 0.058(2) Uani 0.711(7) 1 d D U P A 1
F1_18 F 0.9052(6) -0.1098(6) 0.7259(5) 0.075(3) Uani 0.711(7) 1 d D U P A 1
F2_18 F 0.8160(7) -0.1303(6) 0.6562(5) 0.086(3) Uani 0.711(7) 1 d D U P A 1
F3_18 F 0.8067(6) -0.0756(6) 0.7301(5) 0.082(3) Uani 0.711(7) 1 d D U P A 1
C3_18 C 0.7937(7) 0.0163(9) 0.6220(6) 0.072(3) Uani 0.711(7) 1 d D U P A 1
F4_18 F 0.7861(9) 0.0901(7) 0.6178(5) 0.084(4) Uani 0.711(7) 1 d D U P A 1
F5_18 F 0.7371(7) -0.0170(11) 0.6261(9) 0.145(6) Uani 0.711(7) 1 d D U P A 1
F6_18 F 0.8044(11) -0.0085(12) 0.5752(6) 0.126(6) Uani 0.711(7) 1 d D U P A 1
C4_18 C 0.9199(6) -0.0043(6) 0.6537(5) 0.045(2) Uani 0.711(7) 1 d D U P A 1
F7_18 F 0.9204(5) 0.0538(5) 0.6196(4) 0.057(2) Uani 0.711(7) 1 d D U P A 1
F8_18 F 0.9234(5) -0.0675(5) 0.6259(4) 0.056(2) Uani 0.711(7) 1 d D U P A 1
F9_18 F 0.9756(4) 0.0007(6) 0.6956(4) 0.059(2) Uani 0.711(7) 1 d D U P A 1
O1_19 O 0.6604(10) 0.1259(10) 0.8039(7) 0.034(3) Uani 0.360(3) 1 d D U P A 1
C1_19 C 0.6507(7) 0.1737(8) 0.8438(6) 0.040(2) Uani 0.360(3) 1 d D U P A 1
C2_19 C 0.6873(8) 0.1391(10) 0.9014(6) 0.046(2) Uani 0.360(3) 1 d D U P A 1
F1_19 F 0.6773(13) 0.0647(9) 0.8994(13) 0.047(3) Uani 0.360(3) 1 d D U P A 1
F2_19 F 0.6616(10) 0.1666(11) 0.9404(7) 0.053(3) Uani 0.360(3) 1 d D U P A 1
F3_19 F 0.7550(7) 0.1500(9) 0.9131(7) 0.049(3) Uani 0.360(3) 1 d D U P A 1
C3_19 C 0.6803(8) 0.2513(8) 0.8365(7) 0.046(2) Uani 0.360(3) 1 d D U P A 1
F4_19 F 0.6374(8) 0.2901(9) 0.7950(7) 0.045(3) Uani 0.360(3) 1 d D U P A 1
F5_19 F 0.7405(8) 0.2445(10) 0.8263(8) 0.052(3) Uani 0.360(3) 1 d D U P A 1
F6_19 F 0.6918(10) 0.2929(9) 0.8826(6) 0.056(3) Uani 0.360(3) 1 d D U P A 1
C4_19 C 0.5726(7) 0.1796(9) 0.8347(7) 0.040(2) Uani 0.360(3) 1 d D U P A 1
F7_19 F 0.5393(8) 0.1865(9) 0.7802(6) 0.039(3) Uani 0.360(3) 1 d D U P A 1
F8_19 F 0.5537(10) 0.2399(9) 0.8571(8) 0.051(3) Uani 0.360(3) 1 d D U P A 1
F9_19 F 0.5491(10) 0.1180(11) 0.8530(10) 0.040(4) Uani 0.360(3) 1 d D U P A 1
F1_21 F 0.6022(10) -0.0890(15) 0.5227(10) 0.144(11) Uani 0.5 1 d D U P B -1
F2_21 F 0.5623(15) 0.0510(15) 0.4815(10) 0.192(12) Uani 0.5 1 d D U P B -1
F3_21 F 0.4379(16) 0.1039(11) 0.4814(8) 0.170(12) Uani 0.5 1 d D U P B -1
F4_21 F 0.3573(11) 0.0189(13) 0.5207(8) 0.150(9) Uani 0.5 1 d D U P B -1
C1_21 C 0.5417(10) -0.0617(11) 0.5227(9) 0.097(8) Uani 0.5 1 d D U P B -1
C2_21 C 0.5221(11) 0.0090(11) 0.5016(9) 0.121(8) Uani 0.5 1 d D U P B -1
C3_21 C 0.4585(11) 0.0360(11) 0.5012(8) 0.106(7) Uani 0.5 1 d D U P B -1
C4_21 C 0.4167(11) -0.0080(12) 0.5219(8) 0.112(8) Uani 0.5 1 d D U P B -1
C5_21 C 0.4357(12) -0.0789(12) 0.5431(9) 0.096(8) Uani 0.5 1 d D U P B -1
H5_21 H 0.406217 -0.108353 0.557576 0.116 Uiso 0.5 1 calc R U P B -1
C6_21 C 0.4979(11) -0.1052(12) 0.5427(8) 0.089(7) Uani 0.5 1 d D U P B -1
H6_21 H 0.511617 -0.154185 0.556314 0.107 Uiso 0.5 1 calc R U P B -1
O1_10 O 0.6732(7) 0.1705(8) 0.8158(6) 0.043(2) Uani 0.484(2) 1 d D U P A 2
C1_10 C 0.6521(6) 0.1927(7) 0.8594(5) 0.045(2) Uani 0.484(2) 1 d D U P A 2
C2_10 C 0.7089(8) 0.2332(8) 0.9047(6) 0.059(2) Uani 0.484(2) 1 d D U P A 2
F1_10 F 0.7455(10) 0.2798(8) 0.8829(8) 0.062(3) Uani 0.484(2) 1 d D U P A 2
F2_10 F 0.6803(8) 0.2762(8) 0.9366(6) 0.079(3) Uani 0.484(2) 1 d D U P A 2
F3_10 F 0.7470(8) 0.1807(8) 0.9370(7) 0.073(3) Uani 0.484(2) 1 d D U P A 2
C3_10 C 0.6245(8) 0.1249(8) 0.8846(6) 0.046(2) Uani 0.484(2) 1 d D U P A 2
F4_10 F 0.5627(7) 0.1059(9) 0.8508(7) 0.044(3) Uani 0.484(2) 1 d D U P A 2
F5_10 F 0.6693(10) 0.0680(8) 0.8935(10) 0.048(3) Uani 0.484(2) 1 d D U P A 2
F6_10 F 0.6163(8) 0.1409(8) 0.9342(5) 0.059(3) Uani 0.484(2) 1 d D U P A 2
C4_10 C 0.5933(7) 0.2515(7) 0.8375(6) 0.051(2) Uani 0.484(2) 1 d D U P A 2
F7_10 F 0.5486(7) 0.2230(8) 0.7918(5) 0.050(3) Uani 0.484(2) 1 d D U P A 2
F8_10 F 0.5617(9) 0.2561(10) 0.8770(6) 0.067(3) Uani 0.484(2) 1 d D U P A 2
F9_10 F 0.6216(7) 0.3174(6) 0.8302(6) 0.051(3) Uani 0.484(2) 1 d D U P A 2
O1_20 O 0.653(2) 0.143(2) 0.8000(14) 0.041(4) Uani 0.155(3) 1 d D U P C 3
C1_20 C 0.6642(11) 0.1900(13) 0.8447(11) 0.045(2) Uani 0.155(3) 1 d D U P C 3
C2_20 C 0.6650(13) 0.1429(14) 0.8967(11) 0.049(3) Uani 0.155(3) 1 d D U P C 3
F1_20 F 0.6009(14) 0.1231(19) 0.8938(15) 0.048(3) Uani 0.155(3) 1 d D U P C 3
F2_20 F 0.692(2) 0.182(2) 0.9432(12) 0.055(4) Uani 0.155(3) 1 d D U P C 3
F3_20 F 0.7016(18) 0.0804(16) 0.8974(17) 0.050(4) Uani 0.155(3) 1 d D U P C 3
C3_20 C 0.7345(12) 0.2292(15) 0.8538(12) 0.048(3) Uani 0.155(3) 1 d D U P C 3
F4_20 F 0.7400(18) 0.252(2) 0.8045(13) 0.044(4) Uani 0.155(3) 1 d D U P C 3
F5_20 F 0.7824(14) 0.1776(17) 0.8764(14) 0.050(4) Uani 0.155(3) 1 d D U P C 3
F6_20 F 0.740(2) 0.2893(19) 0.8866(19) 0.049(4) Uani 0.155(3) 1 d D U P C 3
C4_20 C 0.6073(12) 0.2502(14) 0.8343(11) 0.049(3) Uani 0.155(3) 1 d D U P C 3
F7_20 F 0.616(2) 0.302(2) 0.7982(16) 0.051(4) Uani 0.155(3) 1 d D U P C 3
F8_20 F 0.6089(19) 0.2835(19) 0.8825(13) 0.054(4) Uani 0.155(3) 1 d D U P C 3
F9_20 F 0.5460(14) 0.218(2) 0.8136(16) 0.050(4) Uani 0.155(3) 1 d D U P C 3
F1_22 F 0.7779(4) 0.2033(4) 1.0633(3) 0.076(2) Uani 1 1 d D U . . .
F2_22 F 0.7650(5) 0.3348(4) 1.0093(3) 0.098(3) Uani 1 1 d D U . . .
F3_22 F 0.8703(5) 0.3917(5) 0.9783(4) 0.146(5) Uani 1 1 d D U . . .
F4_22 F 0.9898(5) 0.3170(6) 1.0016(5) 0.143(5) Uani 1 1 d D U . . .
C1_22 C 0.8312(5) 0.2306(5) 1.0489(4) 0.054(3) Uani 1 1 d D U . . .
C2_22 C 0.8235(6) 0.2981(5) 1.0209(4) 0.063(3) Uani 1 1 d D U . . .
C3_22 C 0.8778(5) 0.3263(6) 1.0056(5) 0.075(4) Uani 1 1 d D U . . .
C4_22 C 0.9383(6) 0.2879(6) 1.0169(5) 0.080(4) Uani 1 1 d D U . . .
C5_22 C 0.9458(6) 0.2205(6) 1.0448(5) 0.068(4) Uani 1 1 d D U . . .
H5_22 H 0.987784 0.193915 1.053131 0.082 Uiso 1 1 calc R U . . .
C6_22 C 0.8915(5) 0.1920(5) 1.0604(4) 0.054(3) Uani 1 1 d D U . . .
H6_22 H 0.896065 0.145234 1.079259 0.065 Uiso 1 1 calc R U . . .

loop_
_atom_site_aniso_label
_atom_site_aniso_U_11
_atom_site_aniso_U_22
_atom_site_aniso_U_33
_atom_site_aniso_U_23
_atom_site_aniso_U_13
_atom_site_aniso_U_12
Os2 0.02505(17) 0.02463(16) 0.02270(17) -0.00351(12) 0.01006(13) -0.00415(13)
Os3 0.02176(16) 0.02806(17) 0.02376(17) -0.00603(13) 0.00782(13) 0.00110(13)
Os4 0.02105(16) 0.02043(15) 0.02711(17) -0.00053(12) 0.00832(13) -0.00096(12)
Os5 0.03238(19) 0.02259(16) 0.02441(17) -0.00372(13) 0.01083(14) -0.00219(14)
Os6 0.02219(16) 0.02426(16) 0.02381(17) -0.00413(13) 0.00784(13) -0.00329(13)
Os1 0.02512(17) 0.02039(15) 0.02488(17) 0.00039(12) 0.01282(13) 0.00026(12)
Ag1 0.0213(3) 0.0239(3) 0.0240(3) -0.0043(2) 0.0084(2) -0.0013(2)
Al1 0.013(3) 0.021(3) 0.015(4) 0.002(3) -0.002(3) 0.000(2)
Al2 0.015(3) 0.036(5) 0.016(5) 0.009(4) -0.004(4) -0.001(3)
Al08 0.0183(12) 0.0299(13) 0.0241(13) -0.0035(10) 0.0068(10) -0.0019(10)
O1 0.064(5) 0.032(4) 0.039(4) -0.005(3) 0.016(4) -0.019(4)
F1 0.012(7) 0.031(8) 0.027(17) 0.013(11) 0.000(5) 0.004(5)
F1B 0.014(8) 0.056(16) 0.019(15) 0.013(11) 0.004(5) -0.004(7)
C2 0.038(5) 0.031(5) 0.033(5) 0.005(4) 0.019(4) 0.003(4)
C11 0.027(5) 0.050(6) 0.034(5) -0.006(4) 0.010(4) 0.011(4)
C12 0.039(5) 0.034(5) 0.028(5) 0.009(4) 0.010(4) 0.016(4)
C13 0.030(5) 0.028(5) 0.038(5) -0.004(4) 0.012(4) -0.006(4)
C14 0.027(4) 0.026(4) 0.031(5) -0.008(4) 0.003(4) -0.005(4)
C15 0.037(5) 0.041(5) 0.038(6) 0.003(4) 0.018(5) -0.003(4)
C16 0.028(5) 0.038(5) 0.032(5) 0.003(4) 0.019(4) -0.007(4)
C17 0.040(5) 0.034(5) 0.032(5) -0.004(4) 0.009(4) -0.003(4)
C18 0.044(6) 0.033(5) 0.024(5) 0.011(4) 0.017(4) 0.001(4)
C19 0.051(6) 0.039(5) 0.031(5) -0.005(4) 0.025(5) 0.001(5)
C20 0.037(5) 0.028(5) 0.022(4) -0.001(3) 0.008(4) -0.007(4)
C21 0.025(4) 0.032(5) 0.035(5) 0.000(4) 0.015(4) -0.005(4)
C22 0.023(4) 0.029(5) 0.036(5) 0.009(4) 0.008(4) 0.000(4)
C23 0.029(5) 0.036(5) 0.044(6) 0.008(4) 0.013(4) 0.001(4)
C24 0.030(5) 0.023(4) 0.030(5) -0.001(3) 0.004(4) -0.006(4)
C3 0.037(5) 0.024(4) 0.035(5) 0.007(4) 0.017(4) 0.005(4)
O4 0.034(4) 0.050(4) 0.043(4) 0.007(3) 0.011(3) -0.013(3)
O5 0.060(5) 0.042(4) 0.033(4) -0.010(3) 0.020(3) -0.029(4)
O2 0.043(4) 0.035(4) 0.048(4) 0.009(3) 0.018(3) 0.010(3)
O3 0.060(5) 0.046(4) 0.046(4) 0.011(3) 0.035(4) 0.023(4)
C4 0.029(5) 0.044(6) 0.031(5) 0.009(4) 0.011(4) 0.009(4)
C5 0.040(5) 0.040(5) 0.023(5) -0.005(4) 0.014(4) -0.005(4)
C6 0.028(5) 0.036(5) 0.038(5) -0.007(4) 0.004(4) -0.007(4)
C7 0.026(5) 0.034(5) 0.045(6) 0.013(4) 0.020(4) 0.005(4)
C8 0.037(5) 0.028(5) 0.026(5) -0.002(4) 0.009(4) -0.008(4)
C9 0.038(6) 0.052(6) 0.027(5) -0.014(4) 0.014(4) -0.005(5)
C10 0.036(5) 0.049(6) 0.036(6) -0.009(5) 0.006(4) 0.008(5)
O6 0.050(4) 0.048(4) 0.044(4) -0.010(3) 0.027(4) 0.002(3)
O7 0.039(4) 0.057(5) 0.032(4) 0.008(3) 0.012(3) 0.004(3)
O8 0.049(4) 0.040(4) 0.032(4) -0.004(3) 0.009(3) -0.023(3)
O9 0.038(4) 0.076(6) 0.041(4) -0.008(4) 0.018(3) -0.025(4)
O10 0.050(5) 0.060(5) 0.051(5) -0.017(4) 0.022(4) 0.019(4)
O11 0.042(4) 0.065(5) 0.031(4) -0.005(3) 0.005(3) 0.028(4)
O12 0.050(4) 0.034(4) 0.038(4) 0.005(3) 0.006(3) -0.011(3)
O13 0.045(4) 0.026(3) 0.057(5) -0.001(3) 0.021(4) 0.000(3)
O14 0.036(4) 0.049(4) 0.030(4) 0.000(3) 0.015(3) -0.010(3)
O15 0.040(4) 0.057(5) 0.032(4) -0.010(3) 0.005(3) -0.023(4)
O16 0.038(4) 0.049(4) 0.040(4) 0.001(3) 0.016(3) 0.010(3)
O17 0.085(6) 0.026(4) 0.048(5) -0.006(3) 0.024(4) 0.017(4)
O18 0.053(5) 0.062(5) 0.032(4) -0.022(4) 0.001(4) -0.020(4)
O19 0.060(5) 0.046(4) 0.057(5) 0.005(4) 0.039(4) 0.003(4)
O20 0.035(4) 0.029(3) 0.039(4) 0.004(3) 0.011(3) 0.002(3)
O21 0.038(4) 0.031(4) 0.060(5) -0.002(3) 0.023(4) 0.007(3)
O22 0.026(3) 0.043(4) 0.040(4) 0.010(3) -0.004(3) -0.010(3)
O23 0.047(4) 0.042(4) 0.057(5) 0.016(4) 0.029(4) 0.002(3)
O24 0.044(4) 0.030(4) 0.046(4) -0.010(3) 0.006(3) 0.008(3)
C1 0.043(5) 0.027(4) 0.026(5) -0.003(4) 0.017(4) -0.001(4)
O1_7 0.030(8) 0.042(8) 0.036(7) 0.013(6) -0.005(6) 0.006(6)
C1_7 0.024(6) 0.029(6) 0.032(7) 0.010(5) 0.002(5) 0.008(5)
C2_7 0.028(7) 0.037(7) 0.038(8) 0.011(6) -0.005(5) 0.004(6)
F1_7 0.085(10) 0.046(6) 0.037(7) -0.007(5) -0.007(6) 0.008(6)
F2_7 0.038(7) 0.088(11) 0.030(7) 0.010(6) -0.016(5) 0.013(6)
F3_7 0.044(7) 0.057(8) 0.050(7) 0.023(5) 0.006(5) -0.007(6)
C3_7 0.057(9) 0.030(7) 0.042(8) 0.002(6) 0.000(6) 0.012(6)
F4_7 0.095(10) 0.027(6) 0.067(10) -0.001(7) -0.013(8) -0.006(7)
F5_7 0.079(9) 0.061(9) 0.051(8) 0.014(6) 0.019(7) 0.036(7)
F6_7 0.084(10) 0.048(8) 0.059(8) 0.028(6) 0.002(7) 0.024(7)
C4_7 0.041(8) 0.068(9) 0.037(8) 0.018(8) 0.011(6) 0.013(6)
F7_7 0.052(8) 0.109(10) 0.076(10) 0.029(9) 0.021(7) -0.026(8)
F8_7 0.056(8) 0.090(12) 0.037(8) 0.022(8) -0.002(6) -0.010(7)
F9_7 0.093(13) 0.098(11) 0.100(13) 0.007(10) 0.054(11) 0.050(9)
O1_8 0.018(7) 0.035(7) 0.042(8) 0.017(6) 0.000(6) 0.000(6)
C1_8 0.032(7) 0.031(7) 0.037(8) 0.013(5) 0.008(6) 0.009(5)
C2_8 0.106(11) 0.071(11) 0.066(11) 0.016(8) 0.049(10) 0.030(10)
F1_8 0.088(10) 0.131(16) 0.154(18) 0.049(14) 0.089(11) 0.032(10)
F2_8 0.18(2) 0.098(14) 0.048(12) 0.022(11) 0.039(12) 0.015(17)
F3_8 0.134(17) 0.076(9) 0.096(14) -0.006(8) 0.084(13) 0.019(10)
C3_8 0.040(7) 0.049(9) 0.057(10) 0.015(6) -0.006(6) 0.007(7)
F4_8 0.019(6) 0.066(9) 0.085(9) 0.015(7) 0.009(6) 0.008(6)
F5_8 0.094(14) 0.060(9) 0.052(9) 0.011(7) -0.048(8) 0.000(9)
F6_8 0.052(9) 0.066(8) 0.096(12) 0.045(8) -0.014(8) 0.021(7)
C4_8 0.053(8) 0.043(8) 0.048(9) 0.010(6) 0.006(6) -0.003(7)
F7_8 0.095(10) 0.052(8) 0.043(8) -0.015(6) 0.023(7) 0.001(8)
F8_8 0.080(10) 0.034(7) 0.064(9) 0.016(7) 0.024(7) -0.002(6)
F9_8 0.039(6) 0.042(7) 0.081(9) 0.017(6) -0.002(6) -0.018(5)
O1_9 0.031(5) 0.029(4) 0.034(5) -0.008(3) 0.013(4) -0.009(3)
C1_9 0.024(4) 0.024(4) 0.045(4) -0.002(3) 0.011(3) -0.003(3)
C2_9 0.031(4) 0.043(5) 0.046(4) 0.004(3) 0.016(3) 0.009(3)
F1_9 0.042(7) 0.064(8) 0.068(6) 0.006(5) 0.027(5) 0.025(6)
F2_9 0.058(6) 0.047(5) 0.051(5) 0.009(4) 0.025(4) 0.008(4)
F3_9 0.043(5) 0.067(5) 0.043(5) 0.002(4) 0.006(3) 0.001(4)
C3_9 0.034(4) 0.019(4) 0.069(5) 0.002(3) 0.027(4) 0.000(3)
F4_9 0.036(5) 0.029(4) 0.099(7) 0.015(5) 0.027(5) 0.007(3)
F5_9 0.056(5) 0.036(5) 0.071(5) -0.007(4) 0.040(4) -0.004(4)
F6_9 0.042(5) 0.025(4) 0.104(9) 0.001(4) 0.040(5) -0.005(3)
C4_9 0.053(5) 0.031(4) 0.049(4) -0.005(3) 0.009(3) -0.010(4)
F7_9 0.057(5) 0.052(6) 0.074(7) -0.010(5) -0.017(4) -0.019(4)
F8_9 0.068(6) 0.027(4) 0.069(6) -0.011(3) 0.019(5) -0.012(4)
F9_9 0.077(6) 0.047(5) 0.049(5) -0.015(4) 0.022(4) -0.015(5)
O1_12 0.027(6) 0.031(6) 0.056(9) -0.005(5) 0.017(6) -0.009(5)
C1_12 0.029(6) 0.031(6) 0.038(6) 0.005(5) 0.009(5) -0.003(5)
C2_12 0.035(7) 0.041(7) 0.034(7) 0.000(6) 0.010(5) 0.005(5)
F1_12 0.036(6) 0.058(7) 0.058(8) -0.002(6) -0.001(5) 0.007(5)
F2_12 0.049(8) 0.041(5) 0.068(9) -0.010(5) 0.018(7) -0.006(5)
F3_12 0.066(8) 0.036(6) 0.048(6) -0.007(5) 0.030(6) 0.004(5)
C3_12 0.050(8) 0.033(7) 0.045(8) -0.003(5) 0.005(6) 0.002(5)
F4_12 0.050(7) 0.039(6) 0.059(7) -0.004(5) -0.011(5) 0.012(5)
F5_12 0.042(8) 0.039(7) 0.062(8) -0.017(6) 0.007(6) 0.011(6)
F6_12 0.070(9) 0.043(7) 0.066(9) 0.024(6) 0.018(7) 0.016(6)
C4_12 0.044(7) 0.020(6) 0.035(6) 0.000(5) 0.013(5) -0.010(5)
F7_12 0.074(9) 0.053(8) 0.037(5) -0.008(5) 0.017(5) 0.003(6)
F8_12 0.057(8) 0.038(6) 0.102(11) -0.009(7) 0.053(8) -0.021(6)
F9_12 0.041(11) 0.029(6) 0.042(8) -0.005(6) 0.021(7) -0.005(6)
O1_13 0.025(6) 0.036(6) 0.033(7) 0.012(5) -0.009(5) -0.013(5)
C1_13 0.017(6) 0.029(6) 0.030(7) 0.000(5) 0.005(5) 0.001(5)
C2_13 0.026(6) 0.027(7) 0.043(7) -0.010(6) -0.003(6) 0.001(5)
F1_13 0.035(11) 0.043(9) 0.063(11) -0.009(9) 0.016(9) 0.008(8)
F2_13 0.020(6) 0.037(6) 0.097(11) 0.010(6) -0.024(6) -0.005(5)
F3_13 0.040(7) 0.047(7) 0.039(6) 0.004(5) -0.013(5) -0.001(6)
C3_13 0.057(10) 0.093(11) 0.032(9) 0.008(6) 0.015(7) 0.047(8)
F4_13 0.072(12) 0.121(19) 0.069(12) -0.001(10) 0.015(9) 0.073(13)
F5_13 0.070(10) 0.169(14) 0.062(10) 0.056(10) 0.047(8) 0.068(9)
F6_13 0.123(13) 0.092(11) 0.033(8) -0.018(7) -0.005(8) 0.057(9)
C4_13 0.049(7) 0.034(7) 0.026(7) 0.001(5) 0.000(5) -0.011(6)
F7_13 0.044(6) 0.034(6) 0.028(5) 0.015(4) -0.005(4) -0.013(5)
F8_13 0.023(6) 0.024(5) 0.052(7) 0.002(4) -0.002(5) -0.001(4)
F9_13 0.075(8) 0.058(8) 0.052(8) -0.003(6) 0.037(7) -0.025(7)
O1_14 0.029(6) 0.027(5) 0.040(8) -0.008(5) 0.014(6) -0.002(5)
C1_14 0.030(5) 0.025(5) 0.047(5) -0.004(4) 0.014(3) -0.002(4)
C2_14 0.042(6) 0.025(5) 0.046(6) -0.005(4) 0.018(4) 0.000(4)
F1_14 0.031(8) 0.036(10) 0.056(7) 0.004(6) 0.019(5) 0.002(6)
F2_14 0.049(8) 0.034(7) 0.064(9) -0.017(6) 0.010(6) 0.003(6)
F3_14 0.062(9) 0.039(8) 0.057(9) 0.000(6) 0.036(8) 0.004(6)
C3_14 0.032(5) 0.035(6) 0.053(5) 0.002(5) 0.007(4) -0.007(4)
F4_14 0.032(7) 0.036(6) 0.062(10) 0.019(6) 0.019(7) 0.002(5)
F5_14 0.062(10) 0.055(9) 0.048(6) -0.004(7) 0.012(6) -0.013(8)
F6_14 0.028(7) 0.042(7) 0.088(12) 0.008(8) 0.003(6) -0.009(6)
C4_14 0.035(6) 0.033(5) 0.055(5) 0.004(5) 0.021(4) 0.004(4)
F7_14 0.044(7) 0.041(8) 0.072(11) 0.012(8) 0.035(7) 0.011(7)
F8_14 0.046(8) 0.031(5) 0.068(10) 0.008(6) 0.022(7) 0.003(5)
F9_14 0.043(6) 0.056(10) 0.055(6) 0.008(7) 0.016(5) -0.001(7)
O1_15 0.025(5) 0.044(6) 0.028(5) 0.004(4) -0.001(4) 0.007(4)
C1_15 0.040(4) 0.041(4) 0.035(4) 0.013(3) -0.002(3) 0.001(3)
C2_15 0.033(5) 0.060(5) 0.050(6) 0.018(4) 0.000(4) 0.007(4)
F1_15 0.073(8) 0.055(5) 0.065(7) 0.005(5) 0.014(5) 0.009(5)
F2_15 0.054(6) 0.075(8) 0.072(7) 0.025(6) -0.027(5) 0.012(5)
F3_15 0.042(8) 0.104(8) 0.105(10) 0.064(8) 0.031(7) 0.028(6)
C3_15 0.094(7) 0.042(5) 0.045(5) 0.015(4) -0.027(5) 0.000(4)
F4_15 0.154(9) 0.058(6) 0.047(7) -0.003(5) -0.015(7) 0.037(6)
F5_15 0.093(6) 0.057(6) 0.084(7) 0.010(6) -0.033(5) -0.039(5)
F6_15 0.168(11) 0.062(7) 0.041(5) 0.009(5) -0.038(5) 0.002(7)
C4_15 0.056(5) 0.061(5) 0.038(5) 0.013(4) 0.015(4) 0.004(4)
F7_15 0.105(10) 0.132(8) 0.052(7) 0.016(6) 0.038(7) 0.051(7)
F8_15 0.061(6) 0.078(7) 0.048(5) 0.035(5) 0.024(4) 0.008(5)
F9_15 0.071(7) 0.068(6) 0.062(6) 0.013(4) 0.022(5) -0.025(5)
O1_16 0.020(10) 0.028(9) 0.037(9) 0.000(7) -0.003(8) -0.002(7)
C1_16 0.047(6) 0.045(6) 0.049(6) 0.015(5) -0.003(5) 0.003(4)
C2_16 0.048(7) 0.052(7) 0.063(8) 0.015(6) 0.000(6) 0.006(5)
F1_16 0.055(11) 0.057(9) 0.105(15) -0.008(9) 0.005(9) 0.002(9)
F2_16 0.048(9) 0.080(14) 0.066(11) 0.029(10) 0.008(7) 0.019(8)
F3_16 0.028(10) 0.081(12) 0.063(11) 0.027(10) -0.004(8) 0.019(9)
C3_16 0.098(8) 0.058(8) 0.054(7) 0.009(6) -0.016(6) -0.005(6)
F4_16 0.138(13) 0.080(10) 0.051(13) -0.014(8) -0.027(11) 0.019(10)
F5_16 0.093(8) 0.065(12) 0.092(14) 0.029(11) -0.041(8) -0.018(8)
F6_16 0.151(14) 0.099(12) 0.053(8) 0.024(9) -0.010(10) -0.017(11)
C4_16 0.061(7) 0.068(8) 0.056(8) 0.019(6) 0.006(6) -0.009(6)
F7_16 0.054(11) 0.110(12) 0.067(12) -0.005(11) 0.008(9) -0.016(9)
F8_16 0.065(12) 0.068(9) 0.092(13) 0.032(9) -0.002(10) -0.018(8)
F9_16 0.032(9) 0.043(11) 0.066(9) 0.002(8) 0.007(7) -0.003(7)
O1_17 0.042(9) 0.032(8) 0.048(6) -0.020(7) 0.019(6) -0.012(7)
C1_17 0.048(5) 0.051(5) 0.049(5) -0.018(5) 0.020(4) 0.001(5)
C2_17 0.058(6) 0.084(7) 0.055(6) -0.026(6) 0.010(5) 0.003(6)
F1_17 0.048(6) 0.068(11) 0.076(11) -0.058(9) 0.010(7) -0.014(8)
F2_17 0.053(12) 0.094(11) 0.060(9) -0.038(10) 0.010(8) -0.016(11)
F3_17 0.071(12) 0.088(8) 0.047(12) -0.013(7) 0.015(10) 0.020(8)
C3_17 0.052(6) 0.057(6) 0.048(7) -0.011(6) 0.024(5) 0.000(5)
F4_17 0.044(8) 0.068(12) 0.055(7) -0.018(7) 0.021(6) 0.000(7)
F5_17 0.084(13) 0.067(8) 0.061(11) 0.004(9) 0.041(10) 0.010(8)
F6_17 0.058(10) 0.079(11) 0.067(9) -0.028(9) 0.033(8) -0.003(9)
C4_17 0.079(7) 0.047(5) 0.081(7) -0.019(5) 0.038(6) 0.004(5)
F7_17 0.081(8) 0.053(12) 0.105(11) -0.007(10) 0.035(8) 0.027(8)
F8_17 0.113(14) 0.074(11) 0.104(9) -0.044(9) 0.057(9) -0.003(12)
F9_17 0.107(10) 0.046(9) 0.116(13) -0.036(10) 0.063(10) -0.017(9)
O1_18 0.052(6) 0.030(4) 0.039(4) -0.006(3) 0.018(4) 0.002(4)
C1_18 0.047(4) 0.041(4) 0.045(4) -0.013(3) 0.024(3) -0.007(3)
C2_18 0.083(6) 0.038(4) 0.067(6) -0.017(4) 0.044(4) -0.018(4)
F1_18 0.106(6) 0.046(6) 0.081(7) 0.010(5) 0.039(5) -0.001(5)
F2_18 0.131(9) 0.059(6) 0.080(6) -0.029(5) 0.050(6) -0.048(6)
F3_18 0.124(8) 0.054(6) 0.100(7) -0.013(5) 0.082(7) -0.029(6)
C3_18 0.057(5) 0.094(6) 0.057(5) -0.020(5) 0.007(4) -0.003(5)
F4_18 0.102(9) 0.103(6) 0.040(7) 0.010(5) 0.013(6) 0.027(5)
F5_18 0.062(6) 0.179(12) 0.173(13) -0.001(12) 0.004(7) -0.043(8)
F6_18 0.135(12) 0.171(13) 0.056(5) -0.043(8) 0.000(6) 0.038(10)
C4_18 0.049(4) 0.047(4) 0.047(5) -0.002(3) 0.024(3) 0.000(4)
F7_18 0.077(7) 0.048(4) 0.056(5) 0.001(4) 0.035(4) -0.005(4)
F8_18 0.071(6) 0.051(4) 0.056(5) -0.002(4) 0.036(4) 0.012(4)
F9_18 0.043(4) 0.070(6) 0.064(5) -0.001(4) 0.015(3) 0.005(4)
O1_19 0.034(7) 0.029(6) 0.044(5) 0.004(5) 0.019(5) -0.005(5)
C1_19 0.045(4) 0.031(4) 0.047(4) 0.003(3) 0.020(4) -0.006(4)
C2_19 0.054(4) 0.039(4) 0.045(4) 0.001(4) 0.014(4) -0.011(4)
F1_19 0.055(7) 0.037(4) 0.046(7) 0.009(4) 0.012(7) -0.008(5)
F2_19 0.060(6) 0.055(6) 0.046(5) -0.008(5) 0.017(5) -0.016(5)
F3_19 0.051(4) 0.035(6) 0.056(7) -0.008(6) 0.009(4) -0.006(5)
C3_19 0.049(4) 0.033(4) 0.057(5) 0.001(3) 0.018(4) -0.010(4)
F4_19 0.053(6) 0.033(6) 0.057(5) 0.006(5) 0.027(5) -0.004(5)
F5_19 0.045(5) 0.041(6) 0.069(7) 0.000(6) 0.017(5) -0.013(4)
F6_19 0.069(6) 0.040(5) 0.058(5) -0.003(4) 0.018(5) -0.010(5)
C4_19 0.046(4) 0.034(5) 0.048(5) -0.001(4) 0.026(4) -0.004(4)
F7_19 0.044(6) 0.031(7) 0.050(5) 0.000(5) 0.024(4) 0.001(6)
F8_19 0.052(6) 0.042(5) 0.064(7) -0.019(5) 0.024(6) -0.011(5)
F9_19 0.045(7) 0.038(5) 0.042(6) -0.004(5) 0.023(6) -0.009(6)
F1_21 0.108(16) 0.16(2) 0.17(3) -0.081(18) 0.043(15) 0.020(13)
F2_21 0.26(3) 0.21(3) 0.12(2) -0.05(2) 0.08(2) -0.09(2)
F3_21 0.30(3) 0.100(16) 0.088(19) 0.011(14) 0.02(2) 0.056(18)
F4_21 0.19(2) 0.14(2) 0.135(19) 0.035(16) 0.068(18) 0.068(16)
C1_21 0.104(15) 0.094(16) 0.09(2) -0.056(13) 0.020(14) 0.011(12)
C2_21 0.16(2) 0.102(17) 0.100(19) -0.038(15) 0.035(18) 0.002(14)
C3_21 0.186(19) 0.085(15) 0.045(15) -0.018(12) 0.033(15) 0.041(13)
C4_21 0.173(19) 0.097(16) 0.069(18) -0.017(13) 0.038(16) 0.043(13)
C5_21 0.129(17) 0.111(17) 0.051(16) -0.003(14) 0.029(15) 0.033(14)
C6_21 0.103(16) 0.100(16) 0.051(15) -0.040(12) 0.002(13) 0.013(12)
O1_10 0.040(6) 0.035(5) 0.055(5) 0.006(4) 0.018(4) -0.014(4)
C1_10 0.049(4) 0.035(4) 0.050(4) 0.005(3) 0.015(3) -0.011(3)
C2_10 0.066(5) 0.046(5) 0.058(5) 0.003(3) 0.007(4) -0.017(4)
F1_10 0.060(6) 0.044(5) 0.069(6) 0.001(5) 0.002(5) -0.023(5)
F2_10 0.106(7) 0.061(6) 0.067(6) -0.015(5) 0.018(5) -0.017(5)
F3_10 0.074(6) 0.056(6) 0.068(6) 0.010(5) -0.011(5) -0.018(5)
C3_10 0.055(5) 0.038(4) 0.046(4) 0.005(4) 0.019(4) -0.010(3)
F4_10 0.052(5) 0.035(6) 0.048(5) 0.003(5) 0.022(5) -0.012(4)
F5_10 0.056(6) 0.036(4) 0.052(7) 0.012(4) 0.016(5) -0.010(4)
F6_10 0.081(7) 0.054(6) 0.046(4) 0.002(4) 0.025(4) -0.010(5)
C4_10 0.057(4) 0.038(4) 0.060(5) 0.003(4) 0.020(4) -0.005(3)
F7_10 0.046(5) 0.044(6) 0.061(5) 0.004(5) 0.017(4) 0.000(5)
F8_10 0.075(6) 0.065(7) 0.070(6) -0.001(5) 0.034(5) -0.005(5)
F9_10 0.073(6) 0.031(4) 0.053(6) 0.000(4) 0.023(5) -0.005(4)
O1_20 0.043(9) 0.035(8) 0.049(6) 0.003(6) 0.019(7) -0.011(7)
C1_20 0.049(4) 0.037(5) 0.050(5) 0.001(4) 0.016(4) -0.009(4)
C2_20 0.057(5) 0.041(5) 0.048(5) 0.001(4) 0.015(4) -0.010(4)
F1_20 0.057(5) 0.040(6) 0.048(6) 0.003(6) 0.017(5) -0.009(5)
F2_20 0.069(7) 0.045(6) 0.050(5) 0.000(5) 0.014(6) -0.014(6)
F3_20 0.055(7) 0.042(6) 0.051(8) 0.004(5) 0.013(7) -0.008(6)
C3_20 0.049(4) 0.037(5) 0.056(6) -0.001(5) 0.014(5) -0.010(4)
F4_20 0.038(9) 0.035(10) 0.057(7) -0.002(6) 0.013(7) -0.010(8)
F5_20 0.049(6) 0.037(7) 0.055(8) -0.009(7) 0.002(7) -0.011(6)
F6_20 0.053(8) 0.038(6) 0.058(7) -0.003(6) 0.018(7) -0.011(6)
C4_20 0.053(4) 0.038(5) 0.059(5) 0.002(4) 0.022(5) -0.006(4)
F7_20 0.056(8) 0.038(7) 0.061(7) 0.004(6) 0.022(7) -0.006(6)
F8_20 0.063(8) 0.042(7) 0.063(6) -0.002(5) 0.027(6) -0.008(7)
F9_20 0.050(5) 0.047(7) 0.059(8) 0.002(7) 0.025(6) -0.006(5)
F1_22 0.102(6) 0.067(5) 0.078(5) 0.027(4) 0.057(5) 0.024(4)
F2_22 0.126(7) 0.069(5) 0.119(7) 0.044(5) 0.067(6) 0.048(5)
F3_22 0.127(9) 0.090(7) 0.235(14) 0.112(8) 0.075(9) 0.030(6)
F4_22 0.078(6) 0.109(8) 0.236(13) 0.108(9) 0.037(7) -0.004(6)
C1_22 0.091(7) 0.037(5) 0.043(6) 0.004(4) 0.033(6) 0.011(5)
C2_22 0.094(7) 0.039(6) 0.066(8) 0.011(5) 0.039(7) 0.013(5)
C3_22 0.086(7) 0.039(6) 0.096(10) 0.030(6) 0.022(7) 0.003(5)
C4_22 0.071(7) 0.058(7) 0.104(11) 0.038(7) 0.014(7) -0.005(5)
C5_22 0.065(7) 0.053(7) 0.080(9) 0.026(6) 0.010(7) 0.004(6)
C6_22 0.079(7) 0.032(5) 0.051(7) 0.010(5) 0.017(6) 0.002(5)

loop_
_atom_type_symbol
_atom_type_description
_atom_type_scat_dispersion_real
_atom_type_scat_dispersion_imag
_atom_type_scat_source
C C 0.0033 0.0016 'International Tables Vol C Tables 4.2.6.8 and 6.1.1.4'
O O 0.0106 0.0060 'International Tables Vol C Tables 4.2.6.8 and 6.1.1.4'
F F 0.0171 0.0103 'International Tables Vol C Tables 4.2.6.8 and 6.1.1.4'
Al Al 0.0645 0.0514 'International Tables Vol C Tables 4.2.6.8 and 6.1.1.4'
Ag Ag -0.8971 1.1015 'International Tables Vol C Tables 4.2.6.8 and 6.1.1.4'
Os Os -1.2165 7.6030 'International Tables Vol C Tables 4.2.6.8 and 6.1.1.4'
H H 0.0000 0.0000 'International Tables Vol C Tables 4.2.6.8 and 6.1.1.4'

loop_
_geom_angle_atom_site_label_1
_geom_angle_atom_site_label_2
_geom_angle_atom_site_label_3
_geom_angle
_geom_angle_site_symmetry_1
_geom_angle_site_symmetry_3
_geom_angle_publ_flag
C6 Os2 C7 99.7(4) . . ?
C6 Os2 C5 90.6(4) . . ?
C7 Os2 C5 91.3(4) . . ?
C6 Os2 C8 90.4(4) . . ?
C7 Os2 C8 89.2(4) . . ?
C5 Os2 C8 178.8(4) . . ?
C6 Os2 Os1 160.6(3) . . ?
C7 Os2 Os1 99.3(3) . . ?
C5 Os2 Os1 85.2(2) . . ?
C8 Os2 Os1 93.6(3) . . ?
C6 Os2 Os3 98.8(3) . . ?
C7 Os2 Os3 160.9(3) . . ?
C5 Os2 Os3 92.7(3) . . ?
C8 Os2 Os3 86.4(3) . . ?
Os1 Os2 Os3 62.57(2) . . ?
C10 Os3 C11 92.5(4) . . ?
C10 Os3 C12 94.1(4) . . ?
C11 Os3 C12 89.6(4) . . ?
C10 Os3 C9 88.6(4) . . ?
C11 Os3 C9 92.3(4) . . ?
C12 Os3 C9 176.6(4) . . ?
C10 Os3 Os2 86.5(3) . . ?
C11 Os3 Os2 178.4(3) . . ?
C12 Os3 Os2 91.7(3) . . ?
C9 Os3 Os2 86.4(3) . . ?
C10 Os3 Ag1 156.1(3) . . ?
C11 Os3 Ag1 63.6(3) . . ?
C12 Os3 Ag1 84.9(3) . . ?
C9 Os3 Ag1 93.5(3) . . ?
Os2 Os3 Ag1 117.42(3) . . ?
C10 Os3 Os1 145.2(3) . . ?
C11 Os3 Os1 122.3(3) . . ?
C12 Os3 Os1 86.7(3) . . ?
C9 Os3 Os1 89.9(3) . . ?
Os2 Os3 Os1 58.697(19) . . ?
Ag1 Os3 Os1 58.72(2) . . ?
C23 Os4 C22 93.8(4) . . ?
C23 Os4 C21 90.5(4) . . ?
C22 Os4 C21 91.1(4) . . ?
C23 Os4 C24 92.2(4) . . ?
C22 Os4 C24 91.0(4) . . ?
C21 Os4 C24 176.5(4) . . ?
C23 Os4 Ag1 157.8(3) . . ?
C22 Os4 Ag1 64.7(3) . . ?
C21 Os4 Ag1 95.1(3) . . ?
C24 Os4 Ag1 83.3(3) . . ?
C23 Os4 Os5 84.0(3) . . ?
C22 Os4 Os5 174.8(3) . . ?
C21 Os4 Os5 84.2(3) . . ?
C24 Os4 Os5 93.8(3) . . ?
Ag1 Os4 Os5 117.93(3) . . ?
C23 Os4 Os6 142.6(3) . . ?
C22 Os4 Os6 123.6(3) . . ?
C21 Os4 Os6 90.4(2) . . ?
C24 Os4 Os6 86.1(2) . . ?
Ag1 Os4 Os6 59.06(2) . . ?
Os5 Os4 Os6 58.89(2) . . ?
C18 Os5 C19 97.0(4) . . ?
C18 Os5 C17 90.7(4) . . ?
C19 Os5 C17 90.9(4) . . ?
C18 Os5 C20 89.1(4) . . ?
C19 Os5 C20 91.0(4) . . ?
C17 Os5 C20 178.1(4) . . ?
C18 Os5 Os6 100.5(2) . . ?
C19 Os5 Os6 162.0(3) . . ?
C17 Os5 Os6 85.1(3) . . ?
C20 Os5 Os6 93.1(2) . . ?
C18 Os5 Os4 161.7(3) . . ?
C19 Os5 Os4 100.7(3) . . ?
C17 Os5 Os4 93.5(3) . . ?
C20 Os5 Os4 86.0(3) . . ?
Os6 Os5 Os4 62.20(2) . . ?
C14 Os6 C15 93.5(4) . . ?
C14 Os6 C16 89.6(4) . . ?
C15 Os6 C16 89.9(4) . . ?
C14 Os6 C13 90.4(4) . . ?
C15 Os6 C13 93.1(4) . . ?
C16 Os6 C13 177.0(4) . . ?
C14 Os6 Os5 174.0(3) . . ?
C15 Os6 Os5 83.2(3) . . ?
C16 Os6 Os5 85.3(2) . . ?
C13 Os6 Os5 94.9(3) . . ?
C14 Os6 Ag1 66.2(3) . . ?
C15 Os6 Ag1 158.3(3) . . ?
C16 Os6 Ag1 97.4(3) . . ?
C13 Os6 Ag1 79.9(3) . . ?
Os5 Os6 Ag1 117.68(3) . . ?
C14 Os6 Os4 124.6(3) . . ?
C15 Os6 Os4 141.8(3) . . ?
C16 Os6 Os4 91.6(3) . . ?
C13 Os6 Os4 86.0(3) . . ?
Os5 Os6 Os4 58.91(2) . . ?
Ag1 Os6 Os4 58.78(2) . . ?
C3 Os1 C2 94.9(4) . . ?
C3 Os1 C1 90.7(4) . . ?
C2 Os1 C1 92.0(4) . . ?
C3 Os1 C4 89.2(4) . . ?
C2 Os1 C4 91.7(4) . . ?
C1 Os1 C4 176.3(4) . . ?
C3 Os1 Os2 173.0(3) . . ?
C2 Os1 Os2 82.0(3) . . ?
C1 Os1 Os2 95.8(2) . . ?
C4 Os1 Os2 84.5(3) . . ?
C3 Os1 Ag1 66.2(3) . . ?
C2 Os1 Ag1 159.0(3) . . ?
C1 Os1 Ag1 79.7(3) . . ?
C4 Os1 Ag1 96.9(3) . . ?
Os2 Os1 Ag1 117.77(3) . . ?
C3 Os1 Os3 124.8(3) . . ?
C2 Os1 Os3 140.2(3) . . ?
C1 Os1 Os3 85.7(3) . . ?
C4 Os1 Os3 91.3(3) . . ?
Os2 Os1 Os3 58.73(2) . . ?
Ag1 Os1 Os3 59.04(2) . . ?
C11 Ag1 Os4 112.7(2) . . ?
C11 Ag1 Os1 102.0(2) . . ?
Os4 Ag1 Os1 132.96(3) . . ?
C11 Ag1 Os6 98.1(2) . . ?
Os4 Ag1 Os6 62.17(2) . . ?
Os1 Ag1 Os6 143.44(3) . . ?
C11 Ag1 Os3 39.8(2) . . ?
Os4 Ag1 Os3 141.97(3) . . ?
Os1 Ag1 Os3 62.24(2) . . ?
Os6 Ag1 Os3 131.27(3) . . ?
O1_19 Al1 O1_7 118.7(10) . . ?
O1_19 Al1 O1_12 110.8(9) . . ?
O1_7 Al1 O1_12 114.8(8) . . ?
O1_19 Al1 F1 104.8(16) . . ?
O1_7 Al1 F1 100.4(16) . . ?
O1_12 Al1 F1 105.3(17) . . ?
O1_10 Al2 O1_13 113.6(8) . . ?
O1_10 Al2 O1_8 115.7(10) . . ?
O1_13 Al2 O1_8 109.9(8) . . ?
O1_10 Al2 F1B 103.5(18) . . ?
O1_13 Al2 F1B 103(2) . . ?
O1_8 Al2 F1B 109.7(16) . . ?
O1_16 Al08 O1_17 125.0(11) . . ?
O1_9 Al08 O1_18 113.7(5) . . ?
O1_9 Al08 O1_15 109.9(5) . . ?
O1_18 Al08 O1_15 113.6(5) . . ?
O1_9 Al08 F1 109.2(16) . . ?
O1_18 Al08 F1 107.0(14) . . ?
O1_15 Al08 F1 102.8(15) . . ?
O1_16 Al08 O1_14 109.2(9) . . ?
O1_17 Al08 O1_14 112.1(10) . . ?
O1_16 Al08 F1B 106.1(16) . . ?
O1_17 Al08 F1B 97.9(18) . . ?
O1_14 Al08 F1B 103(2) . . ?
Al08 F1 Al1 169(3) . . ?
Al2 F1B Al08 172(3) . . ?
O2 C2 Os1 176.7(9) . . ?
O11 C11 Os3 170.9(8) . . ?
O11 C11 Ag1 112.5(7) . . ?
Os3 C11 Ag1 76.6(3) . . ?
O12 C12 Os3 175.7(8) . . ?
O13 C13 Os6 176.5(8) . . ?
O14 C14 Os6 171.4(8) . . ?
O15 C15 Os6 177.7(9) . . ?
O16 C16 Os6 176.1(8) . . ?
O17 C17 Os5 175.8(9) . . ?
O18 C18 Os5 178.3(9) . . ?
O19 C19 Os5 178.5(10) . . ?
O20 C20 Os5 176.3(8) . . ?
O21 C21 Os4 178.0(8) . . ?
O22 C22 Os4 171.7(8) . . ?
O23 C23 Os4 177.8(9) . . ?
O24 C24 Os4 177.6(8) . . ?
O3 C3 Os1 171.6(8) . . ?
O4 C4 Os1 177.7(8) . . ?
O5 C5 Os2 179.0(10) . . ?
O6 C6 Os2 179.6(9) . . ?
O7 C7 Os2 176.5(9) . . ?
O8 C8 Os2 175.6(8) . . ?
O9 C9 Os3 175.9(9) . . ?
O10 C10 Os3 177.4(9) . . ?
O1 C1 Os1 175.8(8) . . ?
C1_7 O1_7 Al1 151.3(12) . . ?
O1_7 C1_7 C3_7 109.5(10) . . ?
O1_7 C1_7 C2_7 107.9(10) . . ?
C3_7 C1_7 C2_7 110.0(9) . . ?
O1_7 C1_7 C4_7 110.7(10) . . ?
C3_7 C1_7 C4_7 109.2(10) . . ?
C2_7 C1_7 C4_7 109.5(9) . . ?
F1_7 C2_7 F2_7 106.7(12) . . ?
F1_7 C2_7 F3_7 110.3(12) . . ?
F2_7 C2_7 F3_7 107.5(12) . . ?
F1_7 C2_7 C1_7 110.1(11) . . ?
F2_7 C2_7 C1_7 112.3(11) . . ?
F3_7 C2_7 C1_7 109.9(10) . . ?
F5_7 C3_7 F6_7 107.2(12) . . ?
F5_7 C3_7 F4_7 108.2(13) . . ?
F6_7 C3_7 F4_7 107.3(12) . . ?
F5_7 C3_7 C1_7 111.9(11) . . ?
F6_7 C3_7 C1_7 112.0(11) . . ?
F4_7 C3_7 C1_7 110.1(11) . . ?
F7_7 C4_7 F8_7 108.8(13) . . ?
F7_7 C4_7 F9_7 111.3(14) . . ?
F8_7 C4_7 F9_7 110.7(15) . . ?
F7_7 C4_7 C1_7 109.0(11) . . ?
F8_7 C4_7 C1_7 108.7(12) . . ?
F9_7 C4_7 C1_7 108.3(12) . . ?
C1_8 O1_8 Al2 150.4(12) . . ?
O1_8 C1_8 C2_8 108.1(11) . . ?
O1_8 C1_8 C4_8 111.2(11) . . ?
C2_8 C1_8 C4_8 110.0(10) . . ?
O1_8 C1_8 C3_8 107.5(10) . . ?
C2_8 C1_8 C3_8 110.5(11) . . ?
C4_8 C1_8 C3_8 109.6(10) . . ?
F3_8 C2_8 F2_8 105.7(16) . . ?
F3_8 C2_8 F1_8 113.1(16) . . ?
F2_8 C2_8 F1_8 110.0(16) . . ?
F3_8 C2_8 C1_8 109.8(12) . . ?
F2_8 C2_8 C1_8 110.9(14) . . ?
F1_8 C2_8 C1_8 107.3(12) . . ?
F4_8 C3_8 F6_8 106.3(13) . . ?
F4_8 C3_8 F5_8 112.6(14) . . ?
F6_8 C3_8 F5_8 111.9(13) . . ?
F4_8 C3_8 C1_8 109.7(11) . . ?
F6_8 C3_8 C1_8 108.8(11) . . ?
F5_8 C3_8 C1_8 107.6(12) . . ?
F9_8 C4_8 F7_8 110.1(13) . . ?
F9_8 C4_8 F8_8 105.1(12) . . ?
F7_8 C4_8 F8_8 114.6(13) . . ?
F9_8 C4_8 C1_8 109.4(11) . . ?
F7_8 C4_8 C1_8 108.1(11) . . ?
F8_8 C4_8 C1_8 109.5(11) . . ?
C1_9 O1_9 Al08 145.0(8) . . ?
O1_9 C1_9 C2_9 111.4(9) . . ?
O1_9 C1_9 C4_9 106.8(8) . . ?
C2_9 C1_9 C4_9 108.9(8) . . ?
O1_9 C1_9 C3_9 110.5(8) . . ?
C2_9 C1_9 C3_9 108.9(8) . . ?
C4_9 C1_9 C3_9 110.3(8) . . ?
F2_9 C2_9 F3_9 108.6(10) . . ?
F2_9 C2_9 F1_9 110.5(10) . . ?
F3_9 C2_9 F1_9 106.7(10) . . ?
F2_9 C2_9 C1_9 110.5(9) . . ?
F3_9 C2_9 C1_9 109.8(9) . . ?
F1_9 C2_9 C1_9 110.6(9) . . ?
F4_9 C3_9 F6_9 106.9(9) . . ?
F4_9 C3_9 F5_9 109.1(10) . . ?
F6_9 C3_9 F5_9 109.2(10) . . ?
F4_9 C3_9 C1_9 111.2(9) . . ?
F6_9 C3_9 C1_9 109.9(8) . . ?
F5_9 C3_9 C1_9 110.4(8) . . ?
F9_9 C4_9 F8_9 109.1(10) . . ?
F9_9 C4_9 F7_9 107.2(11) . . ?
F8_9 C4_9 F7_9 108.3(10) . . ?
F9_9 C4_9 C1_9 110.5(9) . . ?
F8_9 C4_9 C1_9 111.6(9) . . ?
F7_9 C4_9 C1_9 110.0(9) . . ?
C1_12 O1_12 Al1 150.6(11) . . ?
O1_12 C1_12 C2_12 108.1(10) . . ?
O1_12 C1_12 C3_12 109.1(10) . . ?
C2_12 C1_12 C3_12 109.6(9) . . ?
O1_12 C1_12 C4_12 110.4(10) . . ?
C2_12 C1_12 C4_12 109.3(9) . . ?
C3_12 C1_12 C4_12 110.2(9) . . ?
F2_12 C2_12 F3_12 107.3(11) . . ?
F2_12 C2_12 F1_12 108.8(11) . . ?
F3_12 C2_12 F1_12 108.2(11) . . ?
F2_12 C2_12 C1_12 111.9(10) . . ?
F3_12 C2_12 C1_12 110.5(10) . . ?
F1_12 C2_12 C1_12 110.0(10) . . ?
F6_12 C3_12 F4_12 110.2(12) . . ?
F6_12 C3_12 F5_12 106.5(13) . . ?
F4_12 C3_12 F5_12 108.9(12) . . ?
F6_12 C3_12 C1_12 110.9(11) . . ?
F4_12 C3_12 C1_12 109.6(10) . . ?
F5_12 C3_12 C1_12 110.7(11) . . ?
F8_12 C4_12 F9_12 106.7(14) . . ?
F8_12 C4_12 F7_12 110.4(12) . . ?
F9_12 C4_12 F7_12 108.9(13) . . ?
F8_12 C4_12 C1_12 110.4(10) . . ?
F9_12 C4_12 C1_12 111.2(12) . . ?
F7_12 C4_12 C1_12 109.1(10) . . ?
C1_13 O1_13 Al2 148.9(10) . . ?
O1_13 C1_13 C4_13 108.6(9) . . ?
O1_13 C1_13 C3_13 108.3(11) . . ?
C4_13 C1_13 C3_13 109.9(10) . . ?
O1_13 C1_13 C2_13 110.6(10) . . ?
C4_13 C1_13 C2_13 111.2(9) . . ?
C3_13 C1_13 C2_13 108.2(9) . . ?
F2_13 C2_13 F3_13 111.5(12) . . ?
F2_13 C2_13 F1_13 106.8(15) . . ?
F3_13 C2_13 F1_13 111.5(14) . . ?
F2_13 C2_13 C1_13 109.4(10) . . ?
F3_13 C2_13 C1_13 110.0(10) . . ?
F1_13 C2_13 C1_13 107.6(13) . . ?
F5_13 C3_13 F6_13 108.1(14) . . ?
F5_13 C3_13 F4_13 107.6(15) . . ?
F6_13 C3_13 F4_13 109.7(14) . . ?
F5_13 C3_13 C1_13 111.2(11) . . ?
F6_13 C3_13 C1_13 110.2(11) . . ?
F4_13 C3_13 C1_13 109.9(12) . . ?
F7_13 C4_13 F8_13 107.5(11) . . ?
F7_13 C4_13 F9_13 109.8(12) . . ?
F8_13 C4_13 F9_13 108.9(12) . . ?
F7_13 C4_13 C1_13 111.0(10) . . ?
F8_13 C4_13 C1_13 111.7(10) . . ?
F9_13 C4_13 C1_13 107.8(10) . . ?
C1_14 O1_14 Al08 150.1(14) . . ?
O1_14 C1_14 C2_14 109.4(11) . . ?
O1_14 C1_14 C3_14 110.4(12) . . ?
C2_14 C1_14 C3_14 108.7(11) . . ?
O1_14 C1_14 C4_14 110.9(11) . . ?
C2_14 C1_14 C4_14 107.9(10) . . ?
C3_14 C1_14 C4_14 109.5(11) . . ?
F3_14 C2_14 F2_14 107.6(14) . . ?
F3_14 C2_14 F1_14 110.0(15) . . ?
F2_14 C2_14 F1_14 107.7(15) . . ?
F3_14 C2_14 C1_14 109.8(12) . . ?
F2_14 C2_14 C1_14 111.5(12) . . ?
F1_14 C2_14 C1_14 110.4(13) . . ?
F4_14 C3_14 F6_14 107.3(14) . . ?
F4_14 C3_14 F5_14 109.5(14) . . ?
F6_14 C3_14 F5_14 108.3(15) . . ?
F4_14 C3_14 C1_14 110.1(12) . . ?
F6_14 C3_14 C1_14 111.8(12) . . ?
F5_14 C3_14 C1_14 109.7(12) . . ?
F7_14 C4_14 F9_14 109.5(15) . . ?
F7_14 C4_14 F8_14 108.9(14) . . ?
F9_14 C4_14 F8_14 107.3(14) . . ?
F7_14 C4_14 C1_14 110.3(12) . . ?
F9_14 C4_14 C1_14 109.6(12) . . ?
F8_14 C4_14 C1_14 111.1(12) . . ?
C1_15 O1_15 Al08 148.3(9) . . ?
O1_15 C1_15 C3_15 110.1(9) . . ?
O1_15 C1_15 C4_15 109.1(9) . . ?
C3_15 C1_15 C4_15 111.6(9) . . ?
O1_15 C1_15 C2_15 112.0(9) . . ?
C3_15 C1_15 C2_15 107.2(9) . . ?
C4_15 C1_15 C2_15 106.9(8) . . ?
F3_15 C2_15 F1_15 113.1(13) . . ?
F3_15 C2_15 F2_15 105.1(11) . . ?
F1_15 C2_15 F2_15 110.6(11) . . ?
F3_15 C2_15 C1_15 109.1(11) . . ?
F1_15 C2_15 C1_15 109.7(10) . . ?
F2_15 C2_15 C1_15 109.1(10) . . ?
F5_15 C3_15 F4_15 112.4(12) . . ?
F5_15 C3_15 F6_15 108.3(12) . . ?
F4_15 C3_15 F6_15 107.2(11) . . ?
F5_15 C3_15 C1_15 109.5(10) . . ?
F4_15 C3_15 C1_15 108.6(10) . . ?
F6_15 C3_15 C1_15 110.8(10) . . ?
F7_15 C4_15 F8_15 107.2(10) . . ?
F7_15 C4_15 F9_15 113.4(12) . . ?
F8_15 C4_15 F9_15 107.2(11) . . ?
F7_15 C4_15 C1_15 107.2(10) . . ?
F8_15 C4_15 C1_15 111.7(9) . . ?
F9_15 C4_15 C1_15 110.2(9) . . ?
C1_16 O1_16 Al08 145.6(15) . . ?
O1_16 C1_16 C3_16 106.9(12) . . ?
O1_16 C1_16 C2_16 111.0(14) . . ?
C3_16 C1_16 C2_16 115.2(13) . . ?
O1_16 C1_16 C4_16 108.9(13) . . ?
C3_16 C1_16 C4_16 109.4(12) . . ?
C2_16 C1_16 C4_16 105.3(12) . . ?
F3_16 C2_16 F2_16 107.5(16) . . ?
F3_16 C2_16 F1_16 106.4(18) . . ?
F2_16 C2_16 F1_16 115.5(18) . . ?
F3_16 C2_16 C1_16 112.3(18) . . ?
F2_16 C2_16 C1_16 111.8(16) . . ?
F1_16 C2_16 C1_16 103.3(14) . . ?
F6_16 C3_16 F5_16 120.4(19) . . ?
F6_16 C3_16 F4_16 103.8(17) . . ?
F5_16 C3_16 F4_16 111.0(18) . . ?
F6_16 C3_16 C1_16 106.0(15) . . ?
F5_16 C3_16 C1_16 108.8(15) . . ?
F4_16 C3_16 C1_16 106.0(15) . . ?
F7_16 C4_16 F8_16 112.5(18) . . ?
F7_16 C4_16 F9_16 111.8(16) . . ?
F8_16 C4_16 F9_16 109.2(16) . . ?
F7_16 C4_16 C1_16 108.0(15) . . ?
F8_16 C4_16 C1_16 107.6(14) . . ?
F9_16 C4_16 C1_16 107.5(13) . . ?
C1_17 O1_17 Al08 146.6(16) . . ?
O1_17 C1_17 C4_17 108.4(13) . . ?
O1_17 C1_17 C3_17 112.9(14) . . ?
C4_17 C1_17 C3_17 110.1(12) . . ?
O1_17 C1_17 C2_17 102.6(13) . . ?
C4_17 C1_17 C2_17 110.9(13) . . ?
C3_17 C1_17 C2_17 111.6(13) . . ?
F2_17 C2_17 F3_17 110.8(18) . . ?
F2_17 C2_17 F1_17 111.0(17) . . ?
F3_17 C2_17 F1_17 111.9(19) . . ?
F2_17 C2_17 C1_17 111.7(17) . . ?
F3_17 C2_17 C1_17 106.3(17) . . ?
F1_17 C2_17 C1_17 104.9(15) . . ?
F6_17 C3_17 F4_17 107.7(16) . . ?
F6_17 C3_17 F5_17 110.0(17) . . ?
F4_17 C3_17 F5_17 109.8(16) . . ?
F6_17 C3_17 C1_17 109.6(15) . . ?
F4_17 C3_17 C1_17 110.1(14) . . ?
F5_17 C3_17 C1_17 109.7(14) . . ?
F8_17 C4_17 F9_17 109.7(17) . . ?
F8_17 C4_17 F7_17 112.4(18) . . ?
F9_17 C4_17 F7_17 109.4(18) . . ?
F8_17 C4_17 C1_17 109.3(15) . . ?
F9_17 C4_17 C1_17 108.3(15) . . ?
F7_17 C4_17 C1_17 107.7(14) . . ?
C1_18 O1_18 Al08 153.1(9) . . ?
O1_18 C1_18 C3_18 110.1(9) . . ?
O1_18 C1_18 C4_18 108.4(9) . . ?
C3_18 C1_18 C4_18 108.0(9) . . ?
O1_18 C1_18 C2_18 110.5(9) . . ?
C3_18 C1_18 C2_18 110.9(9) . . ?
C4_18 C1_18 C2_18 108.9(8) . . ?
F3_18 C2_18 F2_18 108.7(11) . . ?
F3_18 C2_18 F1_18 106.8(11) . . ?
F2_18 C2_18 F1_18 108.3(11) . . ?
F3_18 C2_18 C1_18 109.8(9) . . ?
F2_18 C2_18 C1_18 112.4(10) . . ?
F1_18 C2_18 C1_18 110.7(10) . . ?
F4_18 C3_18 F5_18 111.3(14) . . ?
F4_18 C3_18 F6_18 107.7(13) . . ?
F5_18 C3_18 F6_18 107.0(14) . . ?
F4_18 C3_18 C1_18 109.8(11) . . ?
F5_18 C3_18 C1_18 110.3(12) . . ?
F6_18 C3_18 C1_18 110.7(12) . . ?
F9_18 C4_18 F8_18 108.1(10) . . ?
F9_18 C4_18 F7_18 107.0(10) . . ?
F8_18 C4_18 F7_18 107.4(9) . . ?
F9_18 C4_18 C1_18 112.1(9) . . ?
F8_18 C4_18 C1_18 111.0(9) . . ?
F7_18 C4_18 C1_18 111.0(9) . . ?
C1_19 O1_19 Al1 152.1(14) . . ?
O1_19 C1_19 C3_19 108.7(12) . . ?
O1_19 C1_19 C4_19 107.4(12) . . ?
C3_19 C1_19 C4_19 110.3(11) . . ?
O1_19 C1_19 C2_19 107.7(12) . . ?
C3_19 C1_19 C2_19 111.6(11) . . ?
C4_19 C1_19 C2_19 111.0(11) . . ?
F2_19 C2_19 F1_19 107.5(16) . . ?
F2_19 C2_19 F3_19 113.0(15) . . ?
F1_19 C2_19 F3_19 106.8(16) . . ?
F2_19 C2_19 C1_19 110.8(13) . . ?
F1_19 C2_19 C1_19 109.3(15) . . ?
F3_19 C2_19 C1_19 109.3(12) . . ?
F5_19 C3_19 F6_19 106.2(14) . . ?
F5_19 C3_19 F4_19 109.1(14) . . ?
F6_19 C3_19 F4_19 107.4(14) . . ?
F5_19 C3_19 C1_19 111.1(12) . . ?
F6_19 C3_19 C1_19 111.5(13) . . ?
F4_19 C3_19 C1_19 111.3(12) . . ?
F8_19 C4_19 F9_19 109.8(15) . . ?
F8_19 C4_19 F7_19 103.6(14) . . ?
F9_19 C4_19 F7_19 107.5(15) . . ?
F8_19 C4_19 C1_19 114.2(13) . . ?
F9_19 C4_19 C1_19 110.8(13) . . ?
F7_19 C4_19 C1_19 110.4(12) . . ?
F1_21 C1_21 C2_21 120.0(16) . . ?
F1_21 C1_21 C6_21 119.8(16) . . ?
C2_21 C1_21 C6_21 120.2(14) . . ?
F2_21 C2_21 C1_21 121.4(17) . . ?
F2_21 C2_21 C3_21 119.5(17) . . ?
C1_21 C2_21 C3_21 119.1(14) . . ?
F3_21 C3_21 C4_21 119.8(16) . . ?
F3_21 C3_21 C2_21 120.9(17) . . ?
C4_21 C3_21 C2_21 119.3(14) . . ?
F4_21 C4_21 C3_21 117.8(16) . . ?
F4_21 C4_21 C5_21 120.0(16) . . ?
C3_21 C4_21 C5_21 122.2(14) . . ?
C6_21 C5_21 C4_21 117.9(16) . . ?
C6_21 C5_21 H5_21 121.0 . . ?
C4_21 C5_21 H5_21 121.0 . . ?
C5_21 C6_21 C1_21 121.2(16) . . ?
C5_21 C6_21 H6_21 119.4 . . ?
C1_21 C6_21 H6_21 119.4 . . ?
C1_10 O1_10 Al2 152.7(12) . . ?
O1_10 C1_10 C3_10 110.5(10) . . ?
O1_10 C1_10 C2_10 112.7(11) . . ?
C3_10 C1_10 C2_10 110.3(10) . . ?
O1_10 C1_10 C4_10 107.8(11) . . ?
C3_10 C1_10 C4_10 109.2(10) . . ?
C2_10 C1_10 C4_10 106.3(10) . . ?
F3_10 C2_10 F1_10 112.8(14) . . ?
F3_10 C2_10 F2_10 108.1(14) . . ?
F1_10 C2_10 F2_10 106.5(13) . . ?
F3_10 C2_10 C1_10 107.6(11) . . ?
F1_10 C2_10 C1_10 112.1(12) . . ?
F2_10 C2_10 C1_10 109.7(12) . . ?
F6_10 C3_10 F5_10 105.8(14) . . ?
F6_10 C3_10 F4_10 107.1(14) . . ?
F5_10 C3_10 F4_10 112.7(14) . . ?
F6_10 C3_10 C1_10 112.3(12) . . ?
F5_10 C3_10 C1_10 110.0(12) . . ?
F4_10 C3_10 C1_10 109.0(11) . . ?
F8_10 C4_10 F7_10 107.6(13) . . ?
F8_10 C4_10 F9_10 111.8(13) . . ?
F7_10 C4_10 F9_10 115.2(13) . . ?
F8_10 C4_10 C1_10 105.6(12) . . ?
F7_10 C4_10 C1_10 107.9(11) . . ?
F9_10 C4_10 C1_10 108.2(11) . . ?
O1_20 C1_20 C4_20 110.6(18) . . ?
O1_20 C1_20 C2_20 108.8(17) . . ?
C4_20 C1_20 C2_20 109.7(14) . . ?
O1_20 C1_20 C3_20 108.5(18) . . ?
C4_20 C1_20 C3_20 109.5(14) . . ?
C2_20 C1_20 C3_20 109.7(14) . . ?
F2_20 C2_20 F3_20 109(2) . . ?
F2_20 C2_20 F1_20 110(2) . . ?
F3_20 C2_20 F1_20 108.5(19) . . ?
F2_20 C2_20 C1_20 110.8(17) . . ?
F3_20 C2_20 C1_20 109.2(18) . . ?
F1_20 C2_20 C1_20 109.2(17) . . ?
F6_20 C3_20 F5_20 111(2) . . ?
F6_20 C3_20 F4_20 108(2) . . ?
F5_20 C3_20 F4_20 110.6(19) . . ?
F6_20 C3_20 C1_20 111.2(19) . . ?
F5_20 C3_20 C1_20 106.6(16) . . ?
F4_20 C3_20 C1_20 108.9(17) . . ?
F7_20 C4_20 F9_20 109(2) . . ?
F7_20 C4_20 F8_20 110(2) . . ?
F9_20 C4_20 F8_20 108.2(19) . . ?
F7_20 C4_20 C1_20 110.3(18) . . ?
F9_20 C4_20 C1_20 109.9(18) . . ?
F8_20 C4_20 C1_20 109.7(17) . . ?
F1_22 C1_22 C6_22 121.2(8) . . ?
F1_22 C1_22 C2_22 118.4(8) . . ?
C6_22 C1_22 C2_22 120.4(9) . . ?
F2_22 C2_22 C3_22 121.0(8) . . ?
F2_22 C2_22 C1_22 120.2(9) . . ?
C3_22 C2_22 C1_22 118.8(9) . . ?
F3_22 C3_22 C4_22 120.1(9) . . ?
F3_22 C3_22 C2_22 118.8(9) . . ?
C4_22 C3_22 C2_22 121.1(8) . . ?
F4_22 C4_22 C3_22 119.5(9) . . ?
F4_22 C4_22 C5_22 120.5(10) . . ?
C3_22 C4_22 C5_22 120.0(9) . . ?
C4_22 C5_22 C6_22 119.1(10) . . ?
C4_22 C5_22 H5_22 120.4 . . ?
C6_22 C5_22 H5_22 120.4 . . ?
C1_22 C6_22 C5_22 120.6(9) . . ?
C1_22 C6_22 H6_22 119.7 . . ?
C5_22 C6_22 H6_22 119.7 . . ?

loop_
_geom_bond_atom_site_label_1
_geom_bond_atom_site_label_2
_geom_bond_distance
_geom_bond_site_symmetry_2
_geom_bond_publ_flag
Os2 C6 1.896(10) . ?
Os2 C7 1.914(10) . ?
Os2 C5 1.969(10) . ?
Os2 C8 1.972(9) . ?
Os2 Os1 2.8958(9) . ?
Os2 Os3 2.8968(10) . ?
Os3 C10 1.906(10) . ?
Os3 C11 1.917(10) . ?
Os3 C12 1.973(11) . ?
Os3 C9 1.976(11) . ?
Os3 Ag1 2.9152(10) . ?
Os3 Os1 3.0081(6) . ?
Os4 C23 1.918(10) . ?
Os4 C22 1.937(10) . ?
Os4 C21 1.951(9) . ?
Os4 C24 1.968(9) . ?
Os4 Ag1 2.8991(10) . ?
Os4 Os5 2.9023(11) . ?
Os4 Os6 2.9980(7) . ?
Os5 C18 1.946(10) . ?
Os5 C19 1.948(9) . ?
Os5 C17 1.958(10) . ?
Os5 C20 1.959(9) . ?
Os5 Os6 2.9015(9) . ?
Os6 C14 1.912(9) . ?
Os6 C15 1.913(10) . ?
Os6 C16 1.940(10) . ?
Os6 C13 1.967(10) . ?
Os6 Ag1 2.9078(12) . ?
Os1 C3 1.916(9) . ?
Os1 C2 1.925(10) . ?
Os1 C1 1.975(10) . ?
Os1 C4 1.979(11) . ?
Os1 Ag1 2.9053(12) . ?
Ag1 C11 2.684(9) . ?
Al1 O1_19 1.686(17) . ?
Al1 O1_7 1.692(16) . ?
Al1 O1_12 1.694(14) . ?
Al1 F1 1.760(12) . ?
Al2 O1_10 1.685(16) . ?
Al2 O1_13 1.695(16) . ?
Al2 O1_8 1.720(16) . ?
Al2 F1B 1.772(11) . ?
Al08 O1_16 1.677(12) . ?
Al08 O1_9 1.680(8) . ?
Al08 O1_17 1.697(12) . ?
Al08 O1_18 1.712(8) . ?
Al08 O1_15 1.746(8) . ?
Al08 F1 1.750(10) . ?
Al08 O1_14 1.772(11) . ?
Al08 F1B 1.781(10) . ?
O1 C1 1.105(11) . ?
C2 O2 1.132(11) . ?
C11 O11 1.146(11) . ?
C12 O12 1.116(12) . ?
C13 O13 1.123(11) . ?
C14 O14 1.163(11) . ?
C15 O15 1.146(12) . ?
C16 O16 1.145(11) . ?
C17 O17 1.149(11) . ?
C18 O18 1.110(11) . ?
C19 O19 1.103(11) . ?
C20 O20 1.131(11) . ?
C21 O21 1.136(11) . ?
C22 O22 1.128(11) . ?
C23 O23 1.134(11) . ?
C24 O24 1.123(11) . ?
C3 O3 1.156(11) . ?
O4 C4 1.117(12) . ?
O5 C5 1.124(11) . ?
C6 O6 1.164(11) . ?
C7 O7 1.141(11) . ?
C8 O8 1.125(10) . ?
C9 O9 1.121(12) . ?
C10 O10 1.147(12) . ?
O1_7 C1_7 1.373(12) . ?
C1_7 C3_7 1.538(12) . ?
C1_7 C2_7 1.555(12) . ?
C1_7 C4_7 1.564(12) . ?
C2_7 F1_7 1.324(12) . ?
C2_7 F2_7 1.333(12) . ?
C2_7 F3_7 1.339(12) . ?
C3_7 F5_7 1.326(12) . ?
C3_7 F6_7 1.346(12) . ?
C3_7 F4_7 1.349(12) . ?
C4_7 F7_7 1.331(12) . ?
C4_7 F8_7 1.335(12) . ?
C4_7 F9_7 1.338(12) . ?
O1_8 C1_8 1.373(13) . ?
C1_8 C2_8 1.545(12) . ?
C1_8 C4_8 1.551(13) . ?
C1_8 C3_8 1.553(12) . ?
C2_8 F3_8 1.338(13) . ?
C2_8 F2_8 1.353(13) . ?
C2_8 F1_8 1.355(13) . ?
C3_8 F4_8 1.340(12) . ?
C3_8 F6_8 1.346(12) . ?
C3_8 F5_8 1.352(13) . ?
C4_8 F9_8 1.343(12) . ?
C4_8 F7_8 1.348(13) . ?
C4_8 F8_8 1.354(12) . ?
O1_9 C1_9 1.366(11) . ?
C1_9 C2_9 1.551(11) . ?
C1_9 C4_9 1.555(11) . ?
C1_9 C3_9 1.557(11) . ?
C2_9 F2_9 1.331(11) . ?
C2_9 F3_9 1.331(11) . ?
C2_9 F1_9 1.343(12) . ?
C3_9 F4_9 1.329(11) . ?
C3_9 F6_9 1.346(11) . ?
C3_9 F5_9 1.347(11) . ?
C4_9 F9_9 1.328(11) . ?
C4_9 F8_9 1.331(11) . ?
C4_9 F7_9 1.353(11) . ?
O1_12 C1_12 1.368(12) . ?
C1_12 C2_12 1.549(12) . ?
C1_12 C3_12 1.553(12) . ?
C1_12 C4_12 1.559(12) . ?
C2_12 F2_12 1.326(12) . ?
C2_12 F3_12 1.330(12) . ?
C2_12 F1_12 1.347(12) . ?
C3_12 F6_12 1.328(12) . ?
C3_12 F4_12 1.346(12) . ?
C3_12 F5_12 1.348(12) . ?
C4_12 F8_12 1.333(11) . ?
C4_12 F9_12 1.337(13) . ?
C4_12 F7_12 1.347(12) . ?
O1_13 C1_13 1.363(12) . ?
C1_13 C4_13 1.546(12) . ?
C1_13 C3_13 1.548(12) . ?
C1_13 C2_13 1.558(12) . ?
C2_13 F2_13 1.335(12) . ?
C2_13 F3_13 1.341(12) . ?
C2_13 F1_13 1.345(13) . ?
C3_13 F5_13 1.333(13) . ?
C3_13 F6_13 1.333(13) . ?
C3_13 F4_13 1.349(13) . ?
C4_13 F7_13 1.331(12) . ?
C4_13 F8_13 1.343(12) . ?
C4_13 F9_13 1.363(12) . ?
O1_14 C1_14 1.375(13) . ?
C1_14 C2_14 1.555(13) . ?
C1_14 C3_14 1.557(13) . ?
C1_14 C4_14 1.558(13) . ?
C2_14 F3_14 1.337(13) . ?
C2_14 F2_14 1.339(13) . ?
C2_14 F1_14 1.345(13) . ?
C3_14 F4_14 1.333(13) . ?
C3_14 F6_14 1.349(13) . ?
C3_14 F5_14 1.350(13) . ?
C4_14 F7_14 1.336(13) . ?
C4_14 F9_14 1.339(13) . ?
C4_14 F8_14 1.346(13) . ?
O1_15 C1_15 1.358(11) . ?
C1_15 C3_15 1.544(12) . ?
C1_15 C4_15 1.556(11) . ?
C1_15 C2_15 1.567(11) . ?
C2_15 F3_15 1.326(11) . ?
C2_15 F1_15 1.340(11) . ?
C2_15 F2_15 1.342(11) . ?
C3_15 F5_15 1.335(12) . ?
C3_15 F4_15 1.349(12) . ?
C3_15 F6_15 1.359(11) . ?
C4_15 F7_15 1.333(11) . ?
C4_15 F8_15 1.338(11) . ?
C4_15 F9_15 1.340(11) . ?
O1_16 C1_16 1.344(14) . ?
C1_16 C3_16 1.549(13) . ?
C1_16 C2_16 1.549(13) . ?
C1_16 C4_16 1.565(13) . ?
C2_16 F3_16 1.332(14) . ?
C2_16 F2_16 1.339(13) . ?
C2_16 F1_16 1.353(14) . ?
C3_16 F6_16 1.345(13) . ?
C3_16 F5_16 1.346(13) . ?
C3_16 F4_16 1.364(14) . ?
C4_16 F7_16 1.340(13) . ?
C4_16 F8_16 1.341(13) . ?
C4_16 F9_16 1.344(13) . ?
O1_17 C1_17 1.360(14) . ?
C1_17 C4_17 1.545(13) . ?
C1_17 C3_17 1.546(13) . ?
C1_17 C2_17 1.558(13) . ?
C2_17 F2_17 1.327(13) . ?
C2_17 F3_17 1.328(14) . ?
C2_17 F1_17 1.347(14) . ?
C3_17 F6_17 1.340(13) . ?
C3_17 F4_17 1.340(13) . ?
C3_17 F5_17 1.341(13) . ?
C4_17 F8_17 1.338(13) . ?
C4_17 F9_17 1.342(14) . ?
C4_17 F7_17 1.351(14) . ?
O1_18 C1_18 1.366(11) . ?
C1_18 C3_18 1.544(12) . ?
C1_18 C4_18 1.546(11) . ?
C1_18 C2_18 1.546(11) . ?
C2_18 F3_18 1.330(11) . ?
C2_18 F2_18 1.331(11) . ?
C2_18 F1_18 1.339(12) . ?
C3_18 F4_18 1.324(12) . ?
C3_18 F5_18 1.335(12) . ?
C3_18 F6_18 1.339(12) . ?
C4_18 F9_18 1.312(11) . ?
C4_18 F8_18 1.339(11) . ?
C4_18 F7_18 1.348(11) . ?
O1_19 C1_19 1.375(14) . ?
C1_19 C3_19 1.543(13) . ?
C1_19 C4_19 1.552(13) . ?
C1_19 C2_19 1.555(13) . ?
C2_19 F2_19 1.339(13) . ?
C2_19 F1_19 1.340(13) . ?
C2_19 F3_19 1.345(13) . ?
C3_19 F5_19 1.339(13) . ?
C3_19 F6_19 1.339(13) . ?
C3_19 F4_19 1.343(13) . ?
C4_19 F8_19 1.325(13) . ?
C4_19 F9_19 1.334(13) . ?
C4_19 F7_19 1.348(13) . ?
F1_21 C1_21 1.332(15) . ?
F2_21 C2_21 1.320(15) . ?
F3_21 C3_21 1.328(15) . ?
F4_21 C4_21 1.300(15) . ?
C1_21 C2_21 1.379(14) . ?
C1_21 C6_21 1.387(14) . ?
C2_21 C3_21 1.386(13) . ?
C3_21 C4_21 1.374(14) . ?
C4_21 C5_21 1.381(14) . ?
C5_21 C6_21 1.363(15) . ?
C5_21 H5_21 0.9500 . ?
C6_21 H6_21 0.9500 . ?
O1_10 C1_10 1.352(13) . ?
C1_10 C3_10 1.547(12) . ?
C1_10 C2_10 1.549(12) . ?
C1_10 C4_10 1.570(12) . ?
C2_10 F3_10 1.333(12) . ?
C2_10 F1_10 1.341(13) . ?
C2_10 F2_10 1.361(13) . ?
C3_10 F6_10 1.339(12) . ?
C3_10 F5_10 1.343(13) . ?
C3_10 F4_10 1.345(13) . ?
C4_10 F8_10 1.340(13) . ?
C4_10 F7_10 1.345(12) . ?
C4_10 F9_10 1.345(12) . ?
O1_20 C1_20 1.369(15) . ?
C1_20 C4_20 1.549(13) . ?
C1_20 C2_20 1.553(13) . ?
C1_20 C3_20 1.558(14) . ?
C2_20 F2_20 1.339(14) . ?
C2_20 F3_20 1.339(14) . ?
C2_20 F1_20 1.343(14) . ?
C3_20 F6_20 1.337(14) . ?
C3_20 F5_20 1.344(14) . ?
C3_20 F4_20 1.344(14) . ?
C4_20 F7_20 1.340(14) . ?
C4_20 F9_20 1.343(14) . ?
C4_20 F8_20 1.344(14) . ?
F1_22 C1_22 1.339(11) . ?
F2_22 C2_22 1.322(11) . ?
F3_22 C3_22 1.338(10) . ?
F4_22 C4_22 1.331(11) . ?
C1_22 C6_22 1.369(11) . ?
C1_22 C2_22 1.381(10) . ?
C2_22 C3_22 1.375(11) . ?
C3_22 C4_22 1.371(11) . ?
C4_22 C5_22 1.377(11) . ?
C5_22 C6_22 1.383(11) . ?
C5_22 H5_22 0.9500 . ?
C6_22 H6_22 0.9500 . ?

loop_
_geom_torsion_atom_site_label_1
_geom_torsion_atom_site_label_2
_geom_torsion_atom_site_label_3
_geom_torsion_atom_site_label_4
_geom_torsion
_geom_torsion_site_symmetry_1
_geom_torsion_site_symmetry_2
_geom_torsion_site_symmetry_3
_geom_torsion_site_symmetry_4
_geom_torsion_publ_flag
O1_9 Al08 F1 Al1 -92(17) . . . . ?
O1_18 Al08 F1 Al1 145(17) . . . . ?
O1_15 Al08 F1 Al1 25(17) . . . . ?
O1_19 Al1 F1 Al08 21(18) . . . . ?
O1_7 Al1 F1 Al08 145(17) . . . . ?
O1_12 Al1 F1 Al08 -96(17) . . . . ?
O1_19 Al1 O1_7 C1_7 -108(3) . . . . ?
O1_12 Al1 O1_7 C1_7 26(3) . . . . ?
F1 Al1 O1_7 C1_7 139(3) . . . . ?
Al1 O1_7 C1_7 C3_7 122(2) . . . . ?
Al1 O1_7 C1_7 C2_7 3(3) . . . . ?
Al1 O1_7 C1_7 C4_7 -117(2) . . . . ?
O1_7 C1_7 C2_7 F1_7 -73.8(13) . . . . ?
C3_7 C1_7 C2_7 F1_7 166.8(11) . . . . ?
C4_7 C1_7 C2_7 F1_7 46.8(13) . . . . ?
O1_7 C1_7 C2_7 F2_7 167.5(13) . . . . ?
C3_7 C1_7 C2_7 F2_7 48.2(15) . . . . ?
C4_7 C1_7 C2_7 F2_7 -71.9(14) . . . . ?
O1_7 C1_7 C2_7 F3_7 47.9(14) . . . . ?
C3_7 C1_7 C2_7 F3_7 -71.5(13) . . . . ?
C4_7 C1_7 C2_7 F3_7 168.5(11) . . . . ?
O1_7 C1_7 C3_7 F5_7 -72.4(14) . . . . ?
C2_7 C1_7 C3_7 F5_7 46.1(14) . . . . ?
C4_7 C1_7 C3_7 F5_7 166.3(11) . . . . ?
O1_7 C1_7 C3_7 F6_7 167.3(13) . . . . ?
C2_7 C1_7 C3_7 F6_7 -74.3(14) . . . . ?
C4_7 C1_7 C3_7 F6_7 45.9(15) . . . . ?
O1_7 C1_7 C3_7 F4_7 48.0(15) . . . . ?
C2_7 C1_7 C3_7 F4_7 166.4(12) . . . . ?
C4_7 C1_7 C3_7 F4_7 -73.4(14) . . . . ?
O1_7 C1_7 C4_7 F7_7 -75.2(15) . . . . ?
C3_7 C1_7 C4_7 F7_7 45.4(14) . . . . ?
C2_7 C1_7 C4_7 F7_7 165.9(12) . . . . ?
O1_7 C1_7 C4_7 F8_7 166.4(14) . . . . ?
C3_7 C1_7 C4_7 F8_7 -73.0(15) . . . . ?
C2_7 C1_7 C4_7 F8_7 47.5(16) . . . . ?
O1_7 C1_7 C4_7 F9_7 46.1(16) . . . . ?
C3_7 C1_7 C4_7 F9_7 166.7(14) . . . . ?
C2_7 C1_7 C4_7 F9_7 -72.8(15) . . . . ?
O1_10 Al2 O1_8 C1_8 51(3) . . . . ?
O1_13 Al2 O1_8 C1_8 -178(2) . . . . ?
F1B Al2 O1_8 C1_8 -65(3) . . . . ?
Al2 O1_8 C1_8 C2_8 102(3) . . . . ?
Al2 O1_8 C1_8 C4_8 -19(3) . . . . ?
Al2 O1_8 C1_8 C3_8 -139(2) . . . . ?
O1_8 C1_8 C2_8 F3_8 44.5(17) . . . . ?
C4_8 C1_8 C2_8 F3_8 166.1(15) . . . . ?
C3_8 C1_8 C2_8 F3_8 -72.8(17) . . . . ?
O1_8 C1_8 C2_8 F2_8 161.0(16) . . . . ?
C4_8 C1_8 C2_8 F2_8 -77.4(18) . . . . ?
C3_8 C1_8 C2_8 F2_8 43.6(18) . . . . ?
O1_8 C1_8 C2_8 F1_8 -78.8(16) . . . . ?
C4_8 C1_8 C2_8 F1_8 42.8(16) . . . . ?
C3_8 C1_8 C2_8 F1_8 163.9(14) . . . . ?
O1_8 C1_8 C3_8 F4_8 45.1(15) . . . . ?
C2_8 C1_8 C3_8 F4_8 162.8(12) . . . . ?
C4_8 C1_8 C3_8 F4_8 -75.9(14) . . . . ?
O1_8 C1_8 C3_8 F6_8 160.9(14) . . . . ?
C2_8 C1_8 C3_8 F6_8 -81.4(15) . . . . ?
C4_8 C1_8 C3_8 F6_8 39.9(15) . . . . ?
O1_8 C1_8 C3_8 F5_8 -77.7(15) . . . . ?
C2_8 C1_8 C3_8 F5_8 40.0(15) . . . . ?
C4_8 C1_8 C3_8 F5_8 161.3(13) . . . . ?
O1_8 C1_8 C4_8 F9_8 39.8(15) . . . . ?
C2_8 C1_8 C4_8 F9_8 -79.9(14) . . . . ?
C3_8 C1_8 C4_8 F9_8 158.5(12) . . . . ?
O1_8 C1_8 C4_8 F7_8 -80.1(14) . . . . ?
C2_8 C1_8 C4_8 F7_8 160.2(12) . . . . ?
C3_8 C1_8 C4_8 F7_8 38.5(15) . . . . ?
O1_8 C1_8 C4_8 F8_8 154.4(13) . . . . ?
C2_8 C1_8 C4_8 F8_8 34.8(15) . . . . ?
C3_8 C1_8 C4_8 F8_8 -86.9(14) . . . . ?
O1_18 Al08 O1_9 C1_9 24.2(16) . . . . ?
O1_15 Al08 O1_9 C1_9 152.7(14) . . . . ?
F1 Al08 O1_9 C1_9 -95(2) . . . . ?
Al08 O1_9 C1_9 C2_9 67.8(16) . . . . ?
Al08 O1_9 C1_9 C4_9 -173.4(12) . . . . ?
Al08 O1_9 C1_9 C3_9 -53.4(17) . . . . ?
O1_9 C1_9 C2_9 F2_9 -163.8(10) . . . . ?
C4_9 C1_9 C2_9 F2_9 78.7(11) . . . . ?
C3_9 C1_9 C2_9 F2_9 -41.6(12) . . . . ?
O1_9 C1_9 C2_9 F3_9 -44.0(12) . . . . ?
C4_9 C1_9 C2_9 F3_9 -161.5(9) . . . . ?
C3_9 C1_9 C2_9 F3_9 78.2(10) . . . . ?
O1_9 C1_9 C2_9 F1_9 73.5(13) . . . . ?
C4_9 C1_9 C2_9 F1_9 -44.0(13) . . . . ?
C3_9 C1_9 C2_9 F1_9 -164.3(10) . . . . ?
O1_9 C1_9 C3_9 F4_9 -40.7(12) . . . . ?
C2_9 C1_9 C3_9 F4_9 -163.4(9) . . . . ?
C4_9 C1_9 C3_9 F4_9 77.2(11) . . . . ?
O1_9 C1_9 C3_9 F6_9 -158.9(10) . . . . ?
C2_9 C1_9 C3_9 F6_9 78.4(11) . . . . ?
C4_9 C1_9 C3_9 F6_9 -41.0(12) . . . . ?
O1_9 C1_9 C3_9 F5_9 80.5(11) . . . . ?
C2_9 C1_9 C3_9 F5_9 -42.2(11) . . . . ?
C4_9 C1_9 C3_9 F5_9 -161.6(9) . . . . ?
O1_9 C1_9 C4_9 F9_9 -41.6(12) . . . . ?
C2_9 C1_9 C4_9 F9_9 78.8(11) . . . . ?
C3_9 C1_9 C4_9 F9_9 -161.8(9) . . . . ?
O1_9 C1_9 C4_9 F8_9 -163.3(10) . . . . ?
C2_9 C1_9 C4_9 F8_9 -42.9(12) . . . . ?
C3_9 C1_9 C4_9 F8_9 76.6(11) . . . . ?
O1_9 C1_9 C4_9 F7_9 76.5(12) . . . . ?
C2_9 C1_9 C4_9 F7_9 -163.1(10) . . . . ?
C3_9 C1_9 C4_9 F7_9 -43.6(12) . . . . ?
O1_19 Al1 O1_12 C1_12 1(2) . . . . ?
O1_7 Al1 O1_12 C1_12 -137(2) . . . . ?
F1 Al1 O1_12 C1_12 113(2) . . . . ?
Al1 O1_12 C1_12 C2_12 152.5(19) . . . . ?
Al1 O1_12 C1_12 C3_12 -88(2) . . . . ?
Al1 O1_12 C1_12 C4_12 33(2) . . . . ?
O1_12 C1_12 C2_12 F2_12 161.7(11) . . . . ?
C3_12 C1_12 C2_12 F2_12 42.9(14) . . . . ?
C4_12 C1_12 C2_12 F2_12 -78.0(13) . . . . ?
O1_12 C1_12 C2_12 F3_12 42.2(13) . . . . ?
C3_12 C1_12 C2_12 F3_12 -76.6(13) . . . . ?
C4_12 C1_12 C2_12 F3_12 162.5(10) . . . . ?
O1_12 C1_12 C2_12 F1_12 -77.2(13) . . . . ?
C3_12 C1_12 C2_12 F1_12 164.0(11) . . . . ?
C4_12 C1_12 C2_12 F1_12 43.0(13) . . . . ?
O1_12 C1_12 C3_12 F6_12 159.9(12) . . . . ?
C2_12 C1_12 C3_12 F6_12 -81.9(13) . . . . ?
C4_12 C1_12 C3_12 F6_12 38.5(14) . . . . ?
O1_12 C1_12 C3_12 F4_12 38.0(14) . . . . ?
C2_12 C1_12 C3_12 F4_12 156.3(11) . . . . ?
C4_12 C1_12 C3_12 F4_12 -83.4(13) . . . . ?
O1_12 C1_12 C3_12 F5_12 -82.1(14) . . . . ?
C2_12 C1_12 C3_12 F5_12 36.2(14) . . . . ?
C4_12 C1_12 C3_12 F5_12 156.6(12) . . . . ?
O1_12 C1_12 C4_12 F8_12 158.6(12) . . . . ?
C2_12 C1_12 C4_12 F8_12 39.7(14) . . . . ?
C3_12 C1_12 C4_12 F8_12 -80.9(13) . . . . ?
O1_12 C1_12 C4_12 F9_12 40.3(16) . . . . ?
C2_12 C1_12 C4_12 F9_12 -78.5(15) . . . . ?
C3_12 C1_12 C4_12 F9_12 160.9(14) . . . . ?
O1_12 C1_12 C4_12 F7_12 -79.9(13) . . . . ?
C2_12 C1_12 C4_12 F7_12 161.2(10) . . . . ?
C3_12 C1_12 C4_12 F7_12 40.7(13) . . . . ?
O1_10 Al2 O1_13 C1_13 137(2) . . . . ?
O1_8 Al2 O1_13 C1_13 5(3) . . . . ?
F1B Al2 O1_13 C1_13 -112(3) . . . . ?
Al2 O1_13 C1_13 C4_13 -164.7(19) . . . . ?
Al2 O1_13 C1_13 C3_13 76(2) . . . . ?
Al2 O1_13 C1_13 C2_13 -42(3) . . . . ?
O1_13 C1_13 C2_13 F2_13 -156.6(13) . . . . ?
C4_13 C1_13 C2_13 F2_13 -35.8(15) . . . . ?
C3_13 C1_13 C2_13 F2_13 84.9(14) . . . . ?
O1_13 C1_13 C2_13 F3_13 80.6(13) . . . . ?
C4_13 C1_13 C2_13 F3_13 -158.6(11) . . . . ?
C3_13 C1_13 C2_13 F3_13 -37.9(14) . . . . ?
O1_13 C1_13 C2_13 F1_13 -41.0(18) . . . . ?
C4_13 C1_13 C2_13 F1_13 79.8(16) . . . . ?
C3_13 C1_13 C2_13 F1_13 -159.5(16) . . . . ?
O1_13 C1_13 C3_13 F5_13 -42.9(15) . . . . ?
C4_13 C1_13 C3_13 F5_13 -161.4(12) . . . . ?
C2_13 C1_13 C3_13 F5_13 77.0(14) . . . . ?
O1_13 C1_13 C3_13 F6_13 -162.8(12) . . . . ?
C4_13 C1_13 C3_13 F6_13 78.7(14) . . . . ?
C2_13 C1_13 C3_13 F6_13 -42.8(14) . . . . ?
O1_13 C1_13 C3_13 F4_13 76.1(17) . . . . ?
C4_13 C1_13 C3_13 F4_13 -42.4(17) . . . . ?
C2_13 C1_13 C3_13 F4_13 -163.9(15) . . . . ?
O1_13 C1_13 C4_13 F7_13 -41.2(14) . . . . ?
C3_13 C1_13 C4_13 F7_13 77.2(13) . . . . ?
C2_13 C1_13 C4_13 F7_13 -163.1(11) . . . . ?
O1_13 C1_13 C4_13 F8_13 -161.2(11) . . . . ?
C3_13 C1_13 C4_13 F8_13 -42.8(14) . . . . ?
C2_13 C1_13 C4_13 F8_13 76.9(13) . . . . ?
O1_13 C1_13 C4_13 F9_13 79.2(13) . . . . ?
C3_13 C1_13 C4_13 F9_13 -162.5(11) . . . . ?
C2_13 C1_13 C4_13 F9_13 -42.8(13) . . . . ?
O1_16 Al08 O1_14 C1_14 -5(3) . . . . ?
O1_17 Al08 O1_14 C1_14 -148(3) . . . . ?
F1B Al08 O1_14 C1_14 107(3) . . . . ?
Al08 O1_14 C1_14 C2_14 -85(3) . . . . ?
Al08 O1_14 C1_14 C3_14 34(3) . . . . ?
Al08 O1_14 C1_14 C4_14 156(2) . . . . ?
O1_14 C1_14 C2_14 F3_14 39.7(17) . . . . ?
C3_14 C1_14 C2_14 F3_14 -80.9(15) . . . . ?
C4_14 C1_14 C2_14 F3_14 160.5(14) . . . . ?
O1_14 C1_14 C2_14 F2_14 158.7(15) . . . . ?
C3_14 C1_14 C2_14 F2_14 38.1(16) . . . . ?
C4_14 C1_14 C2_14 F2_14 -80.5(16) . . . . ?
O1_14 C1_14 C2_14 F1_14 -81.7(17) . . . . ?
C3_14 C1_14 C2_14 F1_14 157.7(15) . . . . ?
C4_14 C1_14 C2_14 F1_14 39.1(17) . . . . ?
O1_14 C1_14 C3_14 F4_14 41.7(17) . . . . ?
C2_14 C1_14 C3_14 F4_14 161.7(13) . . . . ?
C4_14 C1_14 C3_14 F4_14 -80.7(15) . . . . ?
O1_14 C1_14 C3_14 F6_14 160.9(15) . . . . ?
C2_14 C1_14 C3_14 F6_14 -79.1(16) . . . . ?
C4_14 C1_14 C3_14 F6_14 38.5(17) . . . . ?
O1_14 C1_14 C3_14 F5_14 -78.9(16) . . . . ?
C2_14 C1_14 C3_14 F5_14 41.1(16) . . . . ?
C4_14 C1_14 C3_14 F5_14 158.7(13) . . . . ?
O1_14 C1_14 C4_14 F7_14 -76.9(17) . . . . ?
C2_14 C1_14 C4_14 F7_14 163.3(14) . . . . ?
C3_14 C1_14 C4_14 F7_14 45.2(17) . . . . ?
O1_14 C1_14 C4_14 F9_14 43.8(17) . . . . ?
C2_14 C1_14 C4_14 F9_14 -76.1(15) . . . . ?
C3_14 C1_14 C4_14 F9_14 165.8(14) . . . . ?
O1_14 C1_14 C4_14 F8_14 162.3(14) . . . . ?
C2_14 C1_14 C4_14 F8_14 42.4(15) . . . . ?
C3_14 C1_14 C4_14 F8_14 -75.7(15) . . . . ?
O1_9 Al08 O1_15 C1_15 -38.9(17) . . . . ?
O1_18 Al08 O1_15 C1_15 89.7(17) . . . . ?
F1 Al08 O1_15 C1_15 -155(2) . . . . ?
Al08 O1_15 C1_15 C3_15 49(2) . . . . ?
Al08 O1_15 C1_15 C4_15 171.6(13) . . . . ?
Al08 O1_15 C1_15 C2_15 -70.3(18) . . . . ?
O1_15 C1_15 C2_15 F3_15 50.9(14) . . . . ?
C3_15 C1_15 C2_15 F3_15 -70.0(13) . . . . ?
C4_15 C1_15 C2_15 F3_15 170.2(11) . . . . ?
O1_15 C1_15 C2_15 F1_15 -73.5(12) . . . . ?
C3_15 C1_15 C2_15 F1_15 165.6(10) . . . . ?
C4_15 C1_15 C2_15 F1_15 45.8(12) . . . . ?
O1_15 C1_15 C2_15 F2_15 165.1(11) . . . . ?
C3_15 C1_15 C2_15 F2_15 44.2(12) . . . . ?
C4_15 C1_15 C2_15 F2_15 -75.5(12) . . . . ?
O1_15 C1_15 C3_15 F5_15 -79.7(12) . . . . ?
C4_15 C1_15 C3_15 F5_15 159.0(10) . . . . ?
C2_15 C1_15 C3_15 F5_15 42.3(12) . . . . ?
O1_15 C1_15 C3_15 F4_15 43.4(13) . . . . ?
C4_15 C1_15 C3_15 F4_15 -77.9(12) . . . . ?
C2_15 C1_15 C3_15 F4_15 165.4(10) . . . . ?
O1_15 C1_15 C3_15 F6_15 160.9(12) . . . . ?
C4_15 C1_15 C3_15 F6_15 39.6(15) . . . . ?
C2_15 C1_15 C3_15 F6_15 -77.1(13) . . . . ?
O1_15 C1_15 C4_15 F7_15 -76.9(12) . . . . ?
C3_15 C1_15 C4_15 F7_15 45.0(13) . . . . ?
C2_15 C1_15 C4_15 F7_15 161.9(10) . . . . ?
O1_15 C1_15 C4_15 F8_15 165.9(10) . . . . ?
C3_15 C1_15 C4_15 F8_15 -72.2(12) . . . . ?
C2_15 C1_15 C4_15 F8_15 44.7(12) . . . . ?
O1_15 C1_15 C4_15 F9_15 46.9(13) . . . . ?
C3_15 C1_15 C4_15 F9_15 168.8(10) . . . . ?
C2_15 C1_15 C4_15 F9_15 -74.3(12) . . . . ?
O1_17 Al08 O1_16 C1_16 -11(3) . . . . ?
O1_14 Al08 O1_16 C1_16 -148(3) . . . . ?
F1B Al08 O1_16 C1_16 101(3) . . . . ?
Al08 O1_16 C1_16 C3_16 175(2) . . . . ?
Al08 O1_16 C1_16 C2_16 49(3) . . . . ?
Al08 O1_16 C1_16 C4_16 -67(3) . . . . ?
O1_16 C1_16 C2_16 F3_16 21(2) . . . . ?
C3_16 C1_16 C2_16 F3_16 -100(2) . . . . ?
C4_16 C1_16 C2_16 F3_16 139.2(18) . . . . ?
O1_16 C1_16 C2_16 F2_16 142.4(19) . . . . ?
C3_16 C1_16 C2_16 F2_16 21(2) . . . . ?
C4_16 C1_16 C2_16 F2_16 -99.9(18) . . . . ?
O1_16 C1_16 C2_16 F1_16 -92.8(19) . . . . ?
C3_16 C1_16 C2_16 F1_16 145.6(18) . . . . ?
C4_16 C1_16 C2_16 F1_16 25.0(18) . . . . ?
O1_16 C1_16 C3_16 F6_16 147.8(19) . . . . ?
C2_16 C1_16 C3_16 F6_16 -88(2) . . . . ?
C4_16 C1_16 C3_16 F6_16 30(2) . . . . ?
O1_16 C1_16 C3_16 F5_16 -81.5(19) . . . . ?
C2_16 C1_16 C3_16 F5_16 42(2) . . . . ?
C4_16 C1_16 C3_16 F5_16 160.8(16) . . . . ?
O1_16 C1_16 C3_16 F4_16 38(2) . . . . ?
C2_16 C1_16 C3_16 F4_16 161.7(19) . . . . ?
C4_16 C1_16 C3_16 F4_16 -80(2) . . . . ?
O1_16 C1_16 C4_16 F7_16 -75.3(19) . . . . ?
C3_16 C1_16 C4_16 F7_16 41.2(19) . . . . ?
C2_16 C1_16 C4_16 F7_16 165.5(17) . . . . ?
O1_16 C1_16 C4_16 F8_16 163.0(18) . . . . ?
C3_16 C1_16 C4_16 F8_16 -80.5(19) . . . . ?
C2_16 C1_16 C4_16 F8_16 43.8(19) . . . . ?
O1_16 C1_16 C4_16 F9_16 45.5(18) . . . . ?
C3_16 C1_16 C4_16 F9_16 162.0(16) . . . . ?
C2_16 C1_16 C4_16 F9_16 -73.7(16) . . . . ?
O1_16 Al08 O1_17 C1_17 -104(3) . . . . ?
O1_14 Al08 O1_17 C1_17 32(4) . . . . ?
F1B Al08 O1_17 C1_17 140(4) . . . . ?
Al08 O1_17 C1_17 C4_17 124(3) . . . . ?
Al08 O1_17 C1_17 C3_17 2(4) . . . . ?
Al08 O1_17 C1_17 C2_17 -119(3) . . . . ?
O1_17 C1_17 C2_17 F2_17 -150(2) . . . . ?
C4_17 C1_17 C2_17 F2_17 -34(2) . . . . ?
C3_17 C1_17 C2_17 F2_17 88.9(19) . . . . ?
O1_17 C1_17 C2_17 F3_17 89(2) . . . . ?
C4_17 C1_17 C2_17 F3_17 -155.3(18) . . . . ?
C3_17 C1_17 C2_17 F3_17 -32(2) . . . . ?
O1_17 C1_17 C2_17 F1_17 -29.5(19) . . . . ?
C4_17 C1_17 C2_17 F1_17 86.0(18) . . . . ?
C3_17 C1_17 C2_17 F1_17 -150.8(16) . . . . ?
O1_17 C1_17 C3_17 F6_17 161.6(19) . . . . ?
C4_17 C1_17 C3_17 F6_17 40(2) . . . . ?
C2_17 C1_17 C3_17 F6_17 -83.4(19) . . . . ?
O1_17 C1_17 C3_17 F4_17 43(2) . . . . ?
C4_17 C1_17 C3_17 F4_17 -78.0(18) . . . . ?
C2_17 C1_17 C3_17 F4_17 158.4(16) . . . . ?
O1_17 C1_17 C3_17 F5_17 -78(2) . . . . ?
C4_17 C1_17 C3_17 F5_17 161.1(16) . . . . ?
C2_17 C1_17 C3_17 F5_17 37.4(19) . . . . ?
O1_17 C1_17 C4_17 F8_17 158.3(19) . . . . ?
C3_17 C1_17 C4_17 F8_17 -77.7(19) . . . . ?
C2_17 C1_17 C4_17 F8_17 46(2) . . . . ?
O1_17 C1_17 C4_17 F9_17 39(2) . . . . ?
C3_17 C1_17 C4_17 F9_17 162.8(18) . . . . ?
C2_17 C1_17 C4_17 F9_17 -73(2) . . . . ?
O1_17 C1_17 C4_17 F7_17 -79(2) . . . . ?
C3_17 C1_17 C4_17 F7_17 45(2) . . . . ?
C2_17 C1_17 C4_17 F7_17 168.7(18) . . . . ?
O1_9 Al08 O1_18 C1_18 -168.2(18) . . . . ?
O1_15 Al08 O1_18 C1_18 65(2) . . . . ?
F1 Al08 O1_18 C1_18 -48(3) . . . . ?
Al08 O1_18 C1_18 C3_18 80(2) . . . . ?
Al08 O1_18 C1_18 C4_18 -162.5(16) . . . . ?
Al08 O1_18 C1_18 C2_18 -43(2) . . . . ?
O1_18 C1_18 C2_18 F3_18 38.4(14) . . . . ?
C3_18 C1_18 C2_18 F3_18 -83.9(13) . . . . ?
C4_18 C1_18 C2_18 F3_18 157.4(11) . . . . ?
O1_18 C1_18 C2_18 F2_18 159.5(11) . . . . ?
C3_18 C1_18 C2_18 F2_18 37.2(14) . . . . ?
C4_18 C1_18 C2_18 F2_18 -81.5(13) . . . . ?
O1_18 C1_18 C2_18 F1_18 -79.3(12) . . . . ?
C3_18 C1_18 C2_18 F1_18 158.4(10) . . . . ?
C4_18 C1_18 C2_18 F1_18 39.7(13) . . . . ?
O1_18 C1_18 C3_18 F4_18 29.8(15) . . . . ?
C4_18 C1_18 C3_18 F4_18 -88.4(13) . . . . ?
C2_18 C1_18 C3_18 F4_18 152.3(12) . . . . ?
O1_18 C1_18 C3_18 F5_18 -93.2(15) . . . . ?
C4_18 C1_18 C3_18 F5_18 148.6(13) . . . . ?
C2_18 C1_18 C3_18 F5_18 29.3(16) . . . . ?
O1_18 C1_18 C3_18 F6_18 148.5(13) . . . . ?
C4_18 C1_18 C3_18 F6_18 30.3(15) . . . . ?
C2_18 C1_18 C3_18 F6_18 -88.9(14) . . . . ?
O1_18 C1_18 C4_18 F9_18 42.7(12) . . . . ?
C3_18 C1_18 C4_18 F9_18 161.9(10) . . . . ?
C2_18 C1_18 C4_18 F9_18 -77.6(11) . . . . ?
O1_18 C1_18 C4_18 F8_18 163.7(10) . . . . ?
C3_18 C1_18 C4_18 F8_18 -77.1(11) . . . . ?
C2_18 C1_18 C4_18 F8_18 43.4(12) . . . . ?
O1_18 C1_18 C4_18 F7_18 -77.0(11) . . . . ?
C3_18 C1_18 C4_18 F7_18 42.3(12) . . . . ?
C2_18 C1_18 C4_18 F7_18 162.7(9) . . . . ?
O1_7 Al1 O1_19 C1_19 -8(4) . . . . ?
O1_12 Al1 O1_19 C1_19 -144(3) . . . . ?
F1 Al1 O1_19 C1_19 103(4) . . . . ?
Al1 O1_19 C1_19 C3_19 -35(4) . . . . ?
Al1 O1_19 C1_19 C4_19 84(3) . . . . ?
Al1 O1_19 C1_19 C2_19 -156(3) . . . . ?
O1_19 C1_19 C2_19 F2_19 -158.6(16) . . . . ?
C3_19 C1_19 C2_19 F2_19 82.2(16) . . . . ?
C4_19 C1_19 C2_19 F2_19 -41.3(17) . . . . ?
O1_19 C1_19 C2_19 F1_19 -40.3(19) . . . . ?
C3_19 C1_19 C2_19 F1_19 -159.5(17) . . . . ?
C4_19 C1_19 C2_19 F1_19 77.0(18) . . . . ?
O1_19 C1_19 C2_19 F3_19 76.3(16) . . . . ?
C3_19 C1_19 C2_19 F3_19 -42.9(17) . . . . ?
C4_19 C1_19 C2_19 F3_19 -166.4(13) . . . . ?
O1_19 C1_19 C3_19 F5_19 -42.6(17) . . . . ?
C4_19 C1_19 C3_19 F5_19 -160.0(14) . . . . ?
C2_19 C1_19 C3_19 F5_19 76.1(16) . . . . ?
O1_19 C1_19 C3_19 F6_19 -160.8(15) . . . . ?
C4_19 C1_19 C3_19 F6_19 81.7(16) . . . . ?
C2_19 C1_19 C3_19 F6_19 -42.2(17) . . . . ?
O1_19 C1_19 C3_19 F4_19 79.2(16) . . . . ?
C4_19 C1_19 C3_19 F4_19 -38.2(17) . . . . ?
C2_19 C1_19 C3_19 F4_19 -162.1(14) . . . . ?
O1_19 C1_19 C4_19 F8_19 -159.4(16) . . . . ?
C3_19 C1_19 C4_19 F8_19 -41.2(18) . . . . ?
C2_19 C1_19 C4_19 F8_19 83.1(17) . . . . ?
O1_19 C1_19 C4_19 F9_19 75.9(18) . . . . ?
C3_19 C1_19 C4_19 F9_19 -165.8(16) . . . . ?
C2_19 C1_19 C4_19 F9_19 -41.6(18) . . . . ?
O1_19 C1_19 C4_19 F7_19 -43.1(16) . . . . ?
C3_19 C1_19 C4_19 F7_19 75.1(15) . . . . ?
C2_19 C1_19 C4_19 F7_19 -160.6(13) . . . . ?
F1_21 C1_21 C2_21 F2_21 0(2) . . . . ?
C6_21 C1_21 C2_21 F2_21 -178.9(13) . . . . ?
F1_21 C1_21 C2_21 C3_21 179.1(13) . . . . ?
C6_21 C1_21 C2_21 C3_21 1(2) . . . . ?
F2_21 C2_21 C3_21 F3_21 -1(2) . . . . ?
C1_21 C2_21 C3_21 F3_21 179.8(13) . . . . ?
F2_21 C2_21 C3_21 C4_21 179.7(13) . . . . ?
C1_21 C2_21 C3_21 C4_21 0(2) . . . . ?
F3_21 C3_21 C4_21 F4_21 1(2) . . . . ?
C2_21 C3_21 C4_21 F4_21 -179.7(15) . . . . ?
F3_21 C3_21 C4_21 C5_21 -179.8(13) . . . . ?
C2_21 C3_21 C4_21 C5_21 0(2) . . . . ?
F4_21 C4_21 C5_21 C6_21 178.9(15) . . . . ?
C3_21 C4_21 C5_21 C6_21 -1(2) . . . . ?
C4_21 C5_21 C6_21 C1_21 1(2) . . . . ?
F1_21 C1_21 C6_21 C5_21 -180.0(13) . . . . ?
C2_21 C1_21 C6_21 C5_21 -1(2) . . . . ?
O1_13 Al2 O1_10 C1_10 -37(3) . . . . ?
O1_8 Al2 O1_10 C1_10 91(3) . . . . ?
F1B Al2 O1_10 C1_10 -149(3) . . . . ?
Al2 O1_10 C1_10 C3_10 34(3) . . . . ?
Al2 O1_10 C1_10 C2_10 158(2) . . . . ?
Al2 O1_10 C1_10 C4_10 -85(3) . . . . ?
O1_10 C1_10 C2_10 F3_10 -83.8(16) . . . . ?
C3_10 C1_10 C2_10 F3_10 40.1(16) . . . . ?
C4_10 C1_10 C2_10 F3_10 158.3(13) . . . . ?
O1_10 C1_10 C2_10 F1_10 40.7(17) . . . . ?
C3_10 C1_10 C2_10 F1_10 164.7(14) . . . . ?
C4_10 C1_10 C2_10 F1_10 -77.1(15) . . . . ?
O1_10 C1_10 C2_10 F2_10 158.8(13) . . . . ?
C3_10 C1_10 C2_10 F2_10 -77.3(14) . . . . ?
C4_10 C1_10 C2_10 F2_10 40.9(14) . . . . ?
O1_10 C1_10 C3_10 F6_10 167.0(13) . . . . ?
C2_10 C1_10 C3_10 F6_10 41.8(16) . . . . ?
C4_10 C1_10 C3_10 F6_10 -74.6(14) . . . . ?
O1_10 C1_10 C3_10 F5_10 49.5(17) . . . . ?
C2_10 C1_10 C3_10 F5_10 -75.7(16) . . . . ?
C4_10 C1_10 C3_10 F5_10 167.9(14) . . . . ?
O1_10 C1_10 C3_10 F4_10 -74.5(16) . . . . ?
C2_10 C1_10 C3_10 F4_10 160.3(13) . . . . ?
C4_10 C1_10 C3_10 F4_10 43.9(15) . . . . ?
O1_10 C1_10 C4_10 F8_10 163.3(13) . . . . ?
C3_10 C1_10 C4_10 F8_10 43.3(14) . . . . ?
C2_10 C1_10 C4_10 F8_10 -75.7(14) . . . . ?
O1_10 C1_10 C4_10 F7_10 48.4(14) . . . . ?
C3_10 C1_10 C4_10 F7_10 -71.6(14) . . . . ?
C2_10 C1_10 C4_10 F7_10 169.4(12) . . . . ?
O1_10 C1_10 C4_10 F9_10 -76.8(14) . . . . ?
C3_10 C1_10 C4_10 F9_10 163.1(12) . . . . ?
C2_10 C1_10 C4_10 F9_10 44.2(14) . . . . ?
O1_20 C1_20 C2_20 F2_20 164(3) . . . . ?
C4_20 C1_20 C2_20 F2_20 -75(2) . . . . ?
C3_20 C1_20 C2_20 F2_20 46(2) . . . . ?
O1_20 C1_20 C2_20 F3_20 44(3) . . . . ?
C4_20 C1_20 C2_20 F3_20 165(2) . . . . ?
C3_20 C1_20 C2_20 F3_20 -75(2) . . . . ?
O1_20 C1_20 C2_20 F1_20 -75(3) . . . . ?
C4_20 C1_20 C2_20 F1_20 46(2) . . . . ?
C3_20 C1_20 C2_20 F1_20 166(2) . . . . ?
O1_20 C1_20 C3_20 F6_20 164(3) . . . . ?
C4_20 C1_20 C3_20 F6_20 43(3) . . . . ?
C2_20 C1_20 C3_20 F6_20 -78(3) . . . . ?
O1_20 C1_20 C3_20 F5_20 -75(3) . . . . ?
C4_20 C1_20 C3_20 F5_20 164(2) . . . . ?
C2_20 C1_20 C3_20 F5_20 44(2) . . . . ?
O1_20 C1_20 C3_20 F4_20 45(3) . . . . ?
C4_20 C1_20 C3_20 F4_20 -76(2) . . . . ?
C2_20 C1_20 C3_20 F4_20 163(2) . . . . ?
O1_20 C1_20 C4_20 F7_20 -74(3) . . . . ?
C2_20 C1_20 C4_20 F7_20 166(2) . . . . ?
C3_20 C1_20 C4_20 F7_20 45(2) . . . . ?
O1_20 C1_20 C4_20 F9_20 46(3) . . . . ?
C2_20 C1_20 C4_20 F9_20 -74(2) . . . . ?
C3_20 C1_20 C4_20 F9_20 165(2) . . . . ?
O1_20 C1_20 C4_20 F8_20 165(3) . . . . ?
C2_20 C1_20 C4_20 F8_20 45(2) . . . . ?
C3_20 C1_20 C4_20 F8_20 -76(2) . . . . ?
F1_22 C1_22 C2_22 F2_22 0.6(14) . . . . ?
C6_22 C1_22 C2_22 F2_22 179.2(9) . . . . ?
F1_22 C1_22 C2_22 C3_22 -179.5(9) . . . . ?
C6_22 C1_22 C2_22 C3_22 -1.0(16) . . . . ?
F2_22 C2_22 C3_22 F3_22 -0.3(16) . . . . ?
C1_22 C2_22 C3_22 F3_22 179.9(9) . . . . ?
F2_22 C2_22 C3_22 C4_22 -179.1(10) . . . . ?
C1_22 C2_22 C3_22 C4_22 1.1(18) . . . . ?
F3_22 C3_22 C4_22 F4_22 1.3(18) . . . . ?
C2_22 C3_22 C4_22 F4_22 -179.9(11) . . . . ?
F3_22 C3_22 C4_22 C5_22 -179.8(10) . . . . ?
C2_22 C3_22 C4_22 C5_22 -1.0(19) . . . . ?
F4_22 C4_22 C5_22 C6_22 179.7(11) . . . . ?
C3_22 C4_22 C5_22 C6_22 0.8(18) . . . . ?
F1_22 C1_22 C6_22 C5_22 179.3(9) . . . . ?
C2_22 C1_22 C6_22 C5_22 0.8(16) . . . . ?
C4_22 C5_22 C6_22 C1_22 -0.7(16) . . . . ?
